data_7158800
loop_
_publ_author_name
'Giovanardi, Gabriele'
'Balestri, Davide'
'Secchi, Andrea'
'Cera, Gianpiero'

_publ_section_title
;
 Diametric calix[6]arene gold(i) catalysts for intramolecular
 cyclopropanations of 1,6-dienynes
;
_journal_name_full 'Organic &amp; Biomolecular Chemistry'
_journal_paper_doi 10.1039/D2OB01074G
_journal_year 2022
_chemical_formula_moiety 'C116 H136 Au2 Cl2 N2 O8 P2, 1.5(C H Cl3)'
_chemical_formula_sum 'C117.5 H137.5 Au2 Cl6.5 N2 O8 P2'
_chemical_formula_weight 2392.08
_space_group_crystal_system monoclinic
_space_group_IT_number 15
_space_group_name_Hall '-C 2yc'
_space_group_name_H-M_alt 'C 1 2/c 1'
_atom_sites_solution_hydrogens mixed
_atom_sites_solution_primary dual
_audit_creation_date 2022-06-08
_audit_creation_method
;
Olex2 1.5
(compiled 2022.04.07 svn.rca3783a0 for OlexSys, GUI svn.r6498)
;
_audit_update_record
;
2022-07-21 deposited with the CCDC.	2022-07-22 downloaded from the CCDC.
;
_cell_angle_alpha 90
_cell_angle_beta 90.541(2)
_cell_angle_gamma 90
_cell_formula_units_Z 4
_cell_length_a 30.4353(6)
_cell_length_b 15.4148(2)
_cell_length_c 25.1048(4)
_cell_measurement_reflns_used 25679
_cell_measurement_temperature 200
_cell_measurement_theta_max 29.9750
_cell_measurement_theta_min 1.7270
_cell_volume 11777.5(3)
_computing_cell_refinement 'CrysAlisPro 1.171.40.53 (Rigaku OD, 2019)'
_computing_data_collection 'Bruker APEX3'
_computing_data_reduction 'CrysAlisPro 1.171.40.53 (Rigaku OD, 2019)'
_computing_molecular_graphics 'Olex2 1.5 (Dolomanov et al., 2009)'
_computing_publication_material 'Olex2 1.5 (Dolomanov et al., 2009)'
_computing_structure_refinement 'SHELXL 2014/7 (Sheldrick, 2015)'
_computing_structure_solution 'SHELXT 2014/5 (Sheldrick, 2014)'
_diffrn_ambient_temperature 200.00
_diffrn_measured_fraction_theta_full 0.999
_diffrn_measured_fraction_theta_max 0.999
_diffrn_measurement_details
;
List of Runs (angles in degrees, time in seconds):

  # Type    Start    End  Width  t~exp~   \w     \q     \k     \f   Frames
#--------------------------------------------------------------------------
  1  \f   -339.92  20.08   0.50   16.00  19.63  -0.86 -59.25    --   720
  2  \w    -63.36   0.14   0.50   16.00    --  -22.06  94.56 145.16  127
  3  \w    -84.56  19.44   0.50   16.00    --   -0.86 -59.25 -51.92  208
  4  \w    -63.36   0.14   0.50   16.00    --  -22.06  94.56   1.16  127
;
_diffrn_measurement_device 'Bruker D8 VENTURE'
_diffrn_measurement_device_type 'Bruker D8 VENTURE PHOTON II'
_diffrn_measurement_method '\w and \f scans'
_diffrn_radiation_type MoK\a
_diffrn_radiation_wavelength 0.71073
_diffrn_reflns_av_R_equivalents 0.0631
_diffrn_reflns_av_unetI/netI 0.0272
_diffrn_reflns_Laue_measured_fraction_full 0.999
_diffrn_reflns_Laue_measured_fraction_max 0.999
_diffrn_reflns_limit_h_max 37
_diffrn_reflns_limit_h_min -37
_diffrn_reflns_limit_k_max 18
_diffrn_reflns_limit_k_min -18
_diffrn_reflns_limit_l_max 30
_diffrn_reflns_limit_l_min -30
_diffrn_reflns_number 115349
_diffrn_reflns_point_group_measured_fraction_full 0.999
_diffrn_reflns_point_group_measured_fraction_max 0.999
_diffrn_reflns_theta_full 25.242
_diffrn_reflns_theta_max 25.681
_diffrn_reflns_theta_min 1.692
_diffrn_source microfocus
_exptl_absorpt_coefficient_mu 2.716
_exptl_absorpt_correction_T_max 1.00000
_exptl_absorpt_correction_T_min 0.75038
_exptl_absorpt_correction_type multi-scan
_exptl_absorpt_process_details
;
CrysAlisPro 1.171.40.53 (Rigaku Oxford Diffraction, 2019)
Empirical absorption correction using spherical harmonics,
 implemented in SCALE3 ABSPACK scaling algorithm.
;
_exptl_crystal_colour 'clear light colourless'
_exptl_crystal_colour_lustre clear
_exptl_crystal_colour_modifier light
_exptl_crystal_colour_primary colourless
_exptl_crystal_density_diffrn 1.349
_exptl_crystal_description needle
_exptl_crystal_F_000 4876
_exptl_crystal_preparation 'Compound from synthesis'
_exptl_crystal_recrystallization_method 'Slow evaporation of chloroform/hexane mixture'
_exptl_crystal_size_max 0.1
_exptl_crystal_size_mid 0.03
_exptl_crystal_size_min 0.03
_refine_diff_density_max 0.739
_refine_diff_density_min -0.529
_refine_diff_density_rms 0.088
_refine_ls_extinction_method none
_refine_ls_goodness_of_fit_ref 1.048
_refine_ls_hydrogen_treatment mixed
_refine_ls_matrix_type full
_refine_ls_number_parameters 794
_refine_ls_number_reflns 11167
_refine_ls_number_restraints 467
_refine_ls_restrained_S_all 1.073
_refine_ls_R_factor_all 0.0440
_refine_ls_R_factor_gt 0.0358
_refine_ls_shift/su_max 0.005
_refine_ls_shift/su_mean 0.000
_refine_ls_structure_factor_coef Fsqd
_refine_ls_weighting_details 'w=1/[\s^2^(Fo^2^)+(0.0527P)^2^+31.6716P] where P=(Fo^2^+2Fc^2^)/3'
_refine_ls_weighting_scheme calc
_refine_ls_wR_factor_gt 0.0950
_refine_ls_wR_factor_ref 0.0999
_reflns_Friedel_coverage 0.000
_reflns_number_gt 9507
_reflns_number_total 11167
_reflns_threshold_expression 'I > 2\s(I)'
_cod_data_source_file d2ob01074g2.cif
_cod_data_source_block B_(AuCl)2
_cod_original_formula_sum 'C117.50 H137.50 Au2 Cl6.50 N2 O8 P2'
_cod_database_code 7158800
_shelx_shelxl_version_number 2014/7
_shelx_space_group_comment
;
The symmetry employed for this shelxl refinement is uniquely defined
by the following loop, which should always be used as a source of
symmetry information in preference to the above space-group names.
They are only intended as comments.
;
_shelx_estimated_absorpt_t_max 0.923
_shelx_estimated_absorpt_t_min 0.773
_olex2_refinement_description
;
1. Restrained distances
 C62C-C72C = C62C-C92C = C82C-C62C
 1.5 with sigma of 0.02
 C321-C311
 1.5 with sigma of 0.02
 C62-C92 = C62-C72 = C82-C62
 1.5 with sigma of 0.02
 C261-C27A = C271-C261
 1.5 with sigma of 0.02
 C29A-C28A = C27A-C28A
 1.5 with sigma of 0.02
 C311-C301
 1.5 with sigma of 0.02
 C281-C271
 1.5 with sigma of 0.02
 C29A-C30A
 1.5 with sigma of 0.02
 C281-C271 = C271-C261 = C281-C291 = C301-C291
 1.5 with sigma of 0.02
 C31A-C30A = C29A-C30A = C31A-C32A
 1.5 with sigma of 0.02
 C281-C291 = C301-C291
 1.5 with sigma of 0.02
 N11-H11
 0.9 with sigma of 0.02
 Cl4-C25 = Cl6-C25 = Cl5-C25
 1.7 with sigma of 0.02
 C30B-C29B = C30B-C31B = C28B-C29B = C27B-C28B
 1.5 with sigma of 0.02
 C31B-C32B
 1.5 with sigma of 0.02
 C301-C321
 2.5 with sigma of 0.04
 C92-C72
 2.4 with sigma of 0.04
 C72C-C82C
 2.4 with sigma of 0.04
 C92C-C72C
 2.4 with sigma of 0.04
 C72-C82
 2.4 with sigma of 0.04
 C82-C92
 2.4 with sigma of 0.04
 C82C-C92C
 2.4 with sigma of 0.04
 C83-C73
 2.4 with sigma of 0.04
 C93-C83
 2.4 with sigma of 0.04
 C27A-C29A
 2.5 with sigma of 0.04
 C28A-C261
 2.5 with sigma of 0.04
 C251-C27A
 2.5 with sigma of 0.04
 C261-C281
 2.5 with sigma of 0.04
 C30A-C28A
 2.5 with sigma of 0.04
 C32A-C30A
 2.5 with sigma of 0.04
 C251-C271
 2.5 with sigma of 0.04
 C31A-C29A
 2.5 with sigma of 0.04
 C311-C291
 2.5 with sigma of 0.04
 C281-C301
 2.5 with sigma of 0.04
 C291-C271
 2.5 with sigma of 0.04
 C83D-C73D
 2.4 with sigma of 0.04
 C73D-C93D
 2.4 with sigma of 0.04
 C93D-C83D
 2.4 with sigma of 0.04
 C73-C93
 2.4 with sigma of 0.04
 Cl2-Cl1 = Cl6-Cl4
 2.7 with sigma of 0.04
 Cl6-Cl5
 2.7 with sigma of 0.04
 Cl5-Cl4
 2.7 with sigma of 0.04
 C27B-C29B
 2.5 with sigma of 0.04
 C32B-C30B
 2.5 with sigma of 0.04
 C261-C28B
 2.5 with sigma of 0.04
 C28B-C30B
 2.5 with sigma of 0.04
 C31B-C29B
 2.5 with sigma of 0.04
2. Uiso/Uaniso restraints and constraints
C301 \\sim C311 \\sim C321: within 1.7A with sigma of 0.004 and sigma for
terminal atoms of 0.008 within 1.7A
C82C \\sim C72C \\sim C92C: within 1.7A with sigma of 0.004 and sigma for
terminal atoms of 0.008 within 1.7A
C261 \\sim C27A \\sim C28A \\sim C29A \\sim C30A \\sim C31A \\sim C32A: within
1.7A with sigma of 0.004 and sigma for terminal atoms of 0.008 within 1.7A
C281 \\sim C291 \\sim C301: within 1.7A with sigma of 0.004 and sigma for
terminal atoms of 0.008 within 1.7A
C63 \\sim C63D: within 1.7A with sigma of 0.004 and sigma for terminal atoms of
0.008 within 1.7A
C201 \\sim C241 \\sim C231 \\sim C211 \\sim C191 \\sim C221: within 1.7A with
sigma of 0.004 and sigma for terminal atoms of 0.008 within 1.7A
C151 \\sim C171 \\sim C181 \\sim C141 \\sim C161 \\sim C131: within 1.7A with
sigma of 0.004 and sigma for terminal atoms of 0.008 within 1.7A
C62 \\sim C62C: within 1.7A with sigma of 0.004 and sigma for terminal atoms of
0.008 within 1.7A
C27B \\sim C28B \\sim C29B \\sim C30B \\sim C31B \\sim C32B: within 1.7A with
sigma of 0.004 and sigma for terminal atoms of 0.008 within 1.7A
Uanis(C82) \\sim Ueq, Uanis(C82C) \\sim Ueq, Uanis(C72) \\sim Ueq, Uanis(C72C)
\\sim Ueq, Uanis(C92C) \\sim Ueq, Uanis(C92) \\sim Ueq: with sigma of 0.01 and
sigma for terminal atoms of 0.02
Uanis(C82C) \\sim Ueq, Uanis(C72C) \\sim Ueq, Uanis(C92C) \\sim Ueq: with sigma
of 0.05 and sigma for terminal atoms of 0.1
Uanis(C82) \\sim Ueq, Uanis(C92) \\sim Ueq, Uanis(C72) \\sim Ueq: with sigma of
0.05 and sigma for terminal atoms of 0.1
Uanis(C83) \\sim Ueq, Uanis(C93D) \\sim Ueq, Uanis(C73) \\sim Ueq: with sigma
of 0.1 and sigma for terminal atoms of 0.2
Uanis(C30A) \\sim Ueq, Uanis(C29A) \\sim Ueq, Uanis(C28A) \\sim Ueq,
Uanis(C27A) \\sim Ueq: with sigma of 0.01 and sigma for terminal atoms of 0.02
Uanis(C271) \\sim Ueq, Uanis(C281) \\sim Ueq, Uanis(C291) \\sim Ueq,
Uanis(C301) \\sim Ueq: with sigma of 0.01 and sigma for terminal atoms of 0.02
Uanis(C28A) \\sim Ueq, Uanis(C27A) \\sim Ueq, Uanis(C29A) \\sim Ueq,
Uanis(C30A) \\sim Ueq, Uanis(C31A) \\sim Ueq, Uanis(C32A) \\sim Ueq: with sigma
of 0.04 and sigma for terminal atoms of 0.08
Uanis(C261) \\sim Ueq: with sigma of 0.01 and sigma for terminal atoms of 0.02
Uanis(C93) \\sim Ueq, Uanis(C83D) \\sim Ueq, Uanis(C73D) \\sim Ueq: with sigma
of 0.1 and sigma for terminal atoms of 0.2
Uanis(C62C) \\sim Ueq, Uanis(C62) \\sim Ueq: with sigma of 0.01 and sigma for
terminal atoms of 0.02
Uanis(C63) \\sim Ueq, Uanis(C63D) \\sim Ueq: with sigma of 0.01 and sigma for
terminal atoms of 0.02
Uanis(C27B) \\sim Ueq, Uanis(C28B) \\sim Ueq, Uanis(C29B) \\sim Ueq,
Uanis(C30B) \\sim Ueq, Uanis(C31B) \\sim Ueq, Uanis(C32B) \\sim Ueq: with sigma
of 0.01 and sigma for terminal atoms of 0.02
Uanis(C18) \\sim Ueq: with sigma of 0.01 and sigma for terminal atoms of 0.02
Uanis(C25) \\sim Ueq: with sigma of 0.01 and sigma for terminal atoms of 0.02
Uanis(Cl6) \\sim Ueq, Uanis(Cl4) \\sim Ueq, Uanis(Cl5) \\sim Ueq: with sigma of
0.01 and sigma for terminal atoms of 0.02
Uanis(C82C) = Uanis(C72C) = Uanis(C92C)
Uanis(C92) = Uanis(C72) = Uanis(C82)
Uanis(C73) = Uanis(C83) = Uanis(C93)
Uanis(C73D) = Uanis(C83D) = Uanis(C93D)
Uanis(C63) = Uanis(C63D)
Uanis(Cl6) = Uanis(Cl4) = Uanis(Cl5)
3. Others
 Fixed Sof: C63(0.5) C62(0.5) H26E(0.5) H26F(0.5) H26C(0.25) H26D(0.25)
 H26A(0.25) H26B(0.25) C93(0.5) H93A(0.5) H93B(0.5) H93C(0.5) C271(0.5)
 H27A(0.5) H27B(0.5) C83(0.5) H83A(0.5) H83B(0.5) H83C(0.5) C73(0.5) H73A(0.5)
 H73B(0.5) H73C(0.5) C281(0.5) H28A(0.5) H28B(0.5) C72(0.5) H72A(0.5) H72B(0.5)
 H72C(0.5) C82(0.5) H82A(0.5) H82B(0.5) H82C(0.5) C92(0.5) H92A(0.5) H92B(0.5)
 H92C(0.5) Cl1(0.5) Cl2(0.5) Cl3(0.5) C18(0.5) H18(0.5) C83D(0.5) H83D(0.5)
 H83E(0.5) H83F(0.5) C63D(0.5) C93D(0.5) H93D(0.5) H93E(0.5) H93F(0.5)
 C73D(0.5) H73D(0.5) H73E(0.5) H73F(0.5) C62C(0.5) C82C(0.5) H82D(0.5)
 H82E(0.5) H82F(0.5) C72C(0.5) H72D(0.5) H72E(0.5) H72F(0.5) C92C(0.5)
 H92D(0.5) H92E(0.5) H92F(0.5) C291(0.5) H29A(0.5) H29B(0.5) C301(0.5)
 H30A(0.5) H30B(0.5) Cl5(0.25) Cl4(0.25) Cl6(0.25) C25(0.25) H25(0.25)
 C27A(0.25) H27C(0.25) H27D(0.25) C29A(0.25) H29C(0.25) H29D(0.25) C28A(0.25)
 H28C(0.25) H28D(0.25) C30A(0.25) H30C(0.25) H30D(0.25) C31A(0.25) H31A(0.25)
 H31B(0.25) C32A(0.25) H32A(0.25) H32B(0.25) H32C(0.25) C29B(0.25) H29E(0.25)
 H29F(0.25) C31B(0.25) H31C(0.25) H31D(0.25) C27B(0.25) H27E(0.25) H27F(0.25)
 C28B(0.25) H28E(0.25) H28F(0.25) C30B(0.25) H30E(0.25) H30F(0.25) C32B(0.25)
 H32D(0.25) H32E(0.25) H32F(0.25) C311(0.5) H31E(0.5) H31F(0.5) C321(0.5)
 H32G(0.5) H32H(0.5) H32I(0.5)
 Fixed X: H83A(0.6392) H83B(0.6154) H83C(0.6449) H72A(0.9378) H72B(0.91)
 H72C(0.9623) H82A(0.9504) H82B(0.8998) H82C(0.9279) H92A(0.9966) H92B(0.9863)
 H92C(1.0099) H82D(0.9542) H82E(0.9555) H82F(0.9094) H72D(0.9533) H72E(0.9351)
 H72F(0.9025) H92D(0.985) H92E(1.0091) H92F(0.9905) H32G(0.5399) H32H(0.5161)
 H32I(0.5068)
 Fixed Y: H83A(0.5756) H83B(0.4907) H83C(0.5494) H72A(0.3747) H72B(0.4034)
 H72C(0.3952) H82A(0.5458) H82B(0.5365) H82C(0.6176) H92A(0.5881) H92B(0.5529)
 H92C(0.4911) H82D(0.6537) H82E(0.5898) H82F(0.6172) H72D(0.4579) H72E(0.3988)
 H72F(0.4619) H92D(0.4297) H92E(0.516) H92F(0.5105) H32G(0.0886) H32H(0.1806)
 H32I(0.1211)
 Fixed Z: H83A(0.4237) H83B(0.4461) H83C(0.4851) H72A(0.6489) H72B(0.6998)
 H72C(0.7041) H82A(0.7427) H82B(0.7256) H82C(0.7054) H92A(0.6671) H92B(0.6084)
 H92C(0.6511) H82D(0.682) H82E(0.7322) H82F(0.7061) H72D(0.7327) H72E(0.685)
 H72F(0.7163) H92D(0.6469) H92E(0.6673) H92F(0.6075) H32G(0.4766) H32H(0.4706)
 H32I(0.5215)
4.a Ternary CH refined with riding coordinates:
 C18(H18), C25(H25)
4.b Secondary CH2 refined with riding coordinates:
 CM12(HM1A,HM1B), CM13(HM1C,HM1D), CM23(HM2A,HM2B), C251(H25A,H25B), C261(H26E,
 H26F), C261(H26C,H26D), C261(H26A,H26B), C271(H27A,H27B), C281(H28A,H28B),
 C291(H29A,H29B), C301(H30A,H30B), C27A(H27C,H27D), C29A(H29C,H29D), C28A(H28C,
 H28D), C30A(H30C,H30D), C31A(H31A,H31B), C29B(H29E,H29F), C31B(H31C,H31D),
 C27B(H27E,H27F), C28B(H28E,H28F), C30B(H30E,H30F), C311(H31E,H31F)
4.c Aromatic/amide H refined with riding coordinates:
 C121(H121), C41(H41), C22(H22), C23(H23), C81(H81), C21(H21), C43(H43),
 C241(H241), C42(H42), C91(H91), C181(H181), C231(H231), C101(H101), C141(H141),
  C221(H221), C201(H201), C171(H171), C151(H151), C211(H211), C161(H161)
4.d Idealised Me refined as rotating group:
 C103(H10A,H10B,H10C), C102(H10D,H10E,H10F), C93(H93A,H93B,H93C), C73(H73A,
 H73B,H73C), C83D(H83D,H83E,H83F), C93D(H93D,H93E,H93F), C73D(H73D,H73E,H73F),
 C32A(H32A,H32B,H32C), C32B(H32D,H32E,H32F)
;
_olex2_submission_special_instructions 'No special instructions were received'
_oxdiff_exptl_absorpt_empirical_details
;
Empirical correction (ABSPACK) includes:
- Absorption correction using spherical harmonics
- Frame scaling
;

loop_
_space_group_symop_operation_xyz
'x, y, z'
'-x, y, -z+1/2'
'x+1/2, y+1/2, z'
'-x+1/2, y+1/2, -z+1/2'
'-x, -y, -z'
'x, -y, z-1/2'
'-x+1/2, -y+1/2, -z'
'x+1/2, -y+1/2, z-1/2'

loop_
_atom_site_label
_atom_site_type_symbol
_atom_site_fract_x
_atom_site_fract_y
_atom_site_fract_z
_atom_site_U_iso_or_equiv
_atom_site_adp_type
_atom_site_occupancy
_atom_site_site_symmetry_order
_atom_site_calc_flag
_atom_site_refinement_flags_posn
_atom_site_refinement_flags_adp
_atom_site_refinement_flags_occupancy
_atom_site_disorder_assembly
_atom_site_disorder_group
Au Au 0.79749(2) 1.31185(2) 0.70993(2) 0.03904(7) Uani 1 1 d . . . . .
Cl Cl 0.80097(4) 1.43942(6) 0.75600(4) 0.0465(2) Uani 1 1 d . . . . .
P P 0.78863(4) 1.19073(6) 0.66220(4) 0.0397(2) Uani 1 1 d . . . . .
O11 O 0.69360(9) 0.52542(16) 0.62361(10) 0.0351(6) Uani 1 1 d . . . . .
O13 O 0.62894(9) 0.85526(17) 0.62917(10) 0.0380(6) Uani 1 1 d . . . . .
O21 O 0.85270(10) 0.79466(19) 0.67938(15) 0.0549(8) Uani 1 1 d . . . . .
O12 O 0.81426(10) 0.5540(2) 0.49770(12) 0.0549(8) Uani 1 1 d . . . . .
N11 N 0.78175(11) 0.8349(2) 0.66716(14) 0.0387(8) Uani 1 1 d D . . . .
C121 C 0.80819(13) 1.0136(2) 0.67657(15) 0.0358(8) Uani 1 1 d . . . . .
H121 H 0.7789 1.0023 0.6652 0.043 Uiso 1 1 calc R U . . .
C12 C 0.83125(13) 0.5327(2) 0.59074(16) 0.0363(8) Uani 1 1 d . . . . .
C71 C 0.83635(13) 0.9449(2) 0.68753(15) 0.0354(8) Uani 1 1 d . . . . .
C51 C 0.76149(13) 0.6049(2) 0.62645(15) 0.0351(8) Uani 1 1 d . . . . .
C01 C 0.71579(12) 0.6024(2) 0.63370(14) 0.0310(8) Uani 1 1 d . . . . .
C41 C 0.78427(13) 0.6810(2) 0.63737(16) 0.0359(8) Uani 1 1 d . . . . .
H41 H 0.8152 0.6835 0.6329 0.043 Uiso 1 1 calc R U . . .
C03 C 0.61643(12) 0.7954(2) 0.59046(15) 0.0327(8) Uani 1 1 d . . . . .
C22 C 0.86347(14) 0.5222(3) 0.63033(16) 0.0396(9) Uani 1 1 d . . . . .
H22 H 0.8547 0.5105 0.6658 0.047 Uiso 1 1 calc R U . . .
C61 C 0.82425(13) 0.8505(2) 0.67813(15) 0.0375(9) Uani 1 1 d . . . . .
C23 C 0.61293(12) 0.6477(3) 0.56099(16) 0.0362(8) Uani 1 1 d . . . . .
H23 H 0.6175 0.5877 0.5678 0.043 Uiso 1 1 calc R U . . .
CM12 C 0.78359(13) 0.5231(2) 0.60549(18) 0.0413(9) Uani 1 1 d . . . . .
HM1A H 0.7813 0.4772 0.6330 0.050 Uiso 1 1 calc R U . . .
HM1B H 0.7671 0.5029 0.5737 0.050 Uiso 1 1 calc R U . . .
C13 C 0.62266(12) 0.7071(3) 0.60074(15) 0.0338(8) Uani 1 1 d . . . . .
C81 C 0.87870(14) 0.9616(3) 0.70474(18) 0.0436(10) Uani 1 1 d . . . . .
H81 H 0.8983 0.9149 0.7118 0.052 Uiso 1 1 calc R U . . .
C53 C 0.60102(13) 0.8236(2) 0.54105(16) 0.0352(8) Uani 1 1 d . . . . .
C21 C 0.71609(13) 0.7514(2) 0.65938(14) 0.0334(8) Uani 1 1 d . . . . .
H21 H 0.7007 0.8024 0.6694 0.040 Uiso 1 1 calc R U . . .
C31 C 0.76127(13) 0.7540(2) 0.65503(15) 0.0344(8) Uani 1 1 d . . . . .
C43 C 0.59124(13) 0.7613(3) 0.50251(16) 0.0386(9) Uani 1 1 d . . . . .
H43 H 0.5804 0.7801 0.4688 0.046 Uiso 1 1 calc R U . . .
C11 C 0.69260(12) 0.6758(2) 0.64948(14) 0.0314(8) Uani 1 1 d . . . . .
CM13 C 0.64325(13) 0.6767(3) 0.65297(15) 0.0359(8) Uani 1 1 d . . . . .
HM1C H 0.6342 0.7158 0.6821 0.043 Uiso 1 1 calc R U . . .
HM1D H 0.6326 0.6176 0.6613 0.043 Uiso 1 1 calc R U . . .
CM23 C 0.90352(15) 0.5800(3) 0.47096(16) 0.0424(9) Uani 1 1 d . . . . .
HM2A H 0.8857 0.5466 0.4449 0.051 Uiso 1 1 calc R U . . .
HM2B H 0.9346 0.5626 0.4668 0.051 Uiso 1 1 calc R U . . .
C52 C 0.88876(13) 0.5579(2) 0.52676(16) 0.0383(9) Uani 1 1 d . . . . .
C131 C 0.80051(19) 1.2078(3) 0.59239(18) 0.0535(10) Uani 1 1 d . U . . .
C33 C 0.59662(13) 0.6733(3) 0.51119(16) 0.0390(9) Uani 1 1 d . . . . .
C32 C 0.90783(14) 0.5285(3) 0.61907(16) 0.0457(10) Uani 1 1 d . . . . .
C241 C 0.70853(16) 1.1738(3) 0.71093(19) 0.0477(9) Uani 1 1 d . U . . .
H241 H 0.7229 1.2023 0.7398 0.057 Uiso 1 1 calc R U . . .
C02 C 0.84447(13) 0.5505(2) 0.53928(15) 0.0370(9) Uani 1 1 d . . . . .
C42 C 0.91968(14) 0.5463(3) 0.56737(16) 0.0420(9) Uani 1 1 d . . . . .
H42 H 0.9500 0.5509 0.5592 0.050 Uiso 1 1 calc R U . . .
C251 C 0.68973(15) 0.4724(3) 0.67081(17) 0.0428(9) Uani 1 1 d D . . . .
H25A H 0.6710 0.5020 0.6973 0.051 Uiso 1 1 calc R U . A 1
H25B H 0.7191 0.4629 0.6871 0.051 Uiso 1 1 calc R U . A 1
C91 C 0.89273(16) 1.0464(3) 0.7118(2) 0.0541(12) Uani 1 1 d . . . . .
H91 H 0.9216 1.0573 0.7250 0.065 Uiso 1 1 calc R U . . .
C191 C 0.73213(15) 1.1547(3) 0.66529(16) 0.0430(8) Uani 1 1 d . U . . .
C181 C 0.8003(2) 1.2915(3) 0.5724(2) 0.0602(11) Uani 1 1 d . U . . .
H181 H 0.7959 1.3390 0.5959 0.072 Uiso 1 1 calc R U . . .
C111 C 0.82268(14) 1.0994(2) 0.68220(16) 0.0397(9) Uani 1 1 d . . . . .
C231 C 0.66470(17) 1.1523(3) 0.7151(2) 0.0561(10) Uani 1 1 d . U . . .
H231 H 0.6488 1.1662 0.7464 0.067 Uiso 1 1 calc R U . . .
C101 C 0.86535(15) 1.1152(3) 0.70000(18) 0.0481(10) Uani 1 1 d . . . . .
H101 H 0.8756 1.1731 0.7040 0.058 Uiso 1 1 calc R U . . .
C141 C 0.8065(2) 1.1391(3) 0.55685(19) 0.0626(11) Uani 1 1 d . U . . .
H141 H 0.8072 1.0813 0.5698 0.075 Uiso 1 1 calc R U . . .
C221 C 0.64442(18) 1.1101(3) 0.6732(2) 0.0629(11) Uani 1 1 d . U . . .
H221 H 0.6141 1.0958 0.6754 0.075 Uiso 1 1 calc R U . . .
C201 C 0.71094(18) 1.1107(3) 0.62389(19) 0.0566(10) Uani 1 1 d . U . . .
H201 H 0.7266 1.0959 0.5926 0.068 Uiso 1 1 calc R U . . .
C103 C 0.59349(17) 0.8852(3) 0.6612(2) 0.0590(13) Uani 1 1 d . . . . .
H10A H 0.5713 0.9130 0.6384 0.088 Uiso 1 1 calc R U . . .
H10B H 0.6046 0.9271 0.6873 0.088 Uiso 1 1 calc R U . . .
H10C H 0.5803 0.8359 0.6797 0.088 Uiso 1 1 calc R U . . .
C63 C 0.5821(4) 0.6071(14) 0.4690(9) 0.0434(15) Uani 0.5 1 d . U P B 1
C102 C 0.79166(16) 0.6350(4) 0.4913(2) 0.0634(14) Uani 1 1 d . . . . .
H10D H 0.7784 0.6378 0.4556 0.095 Uiso 1 1 calc R U . . .
H10E H 0.8125 0.6829 0.4958 0.095 Uiso 1 1 calc R U . . .
H10F H 0.7686 0.6397 0.5181 0.095 Uiso 1 1 calc R U . . .
C171 C 0.8063(2) 1.3067(3) 0.5189(2) 0.0685(12) Uani 1 1 d . U . . .
H171 H 0.8067 1.3646 0.5058 0.082 Uiso 1 1 calc R U . . .
C151 C 0.8114(2) 1.1545(3) 0.5030(2) 0.0711(12) Uani 1 1 d . U . . .
H151 H 0.8144 1.1073 0.4790 0.085 Uiso 1 1 calc R U . . .
C211 C 0.66719(19) 1.0887(3) 0.6285(2) 0.0662(11) Uani 1 1 d . U . . .
H211 H 0.6528 1.0584 0.6004 0.079 Uiso 1 1 calc R U . . .
C161 C 0.8118(2) 1.2388(3) 0.4844(2) 0.0726(12) Uani 1 1 d . U . . .
H161 H 0.8159 1.2497 0.4476 0.087 Uiso 1 1 calc R U . . .
C62 C 0.9422(7) 0.5047(9) 0.6647(7) 0.059(3) Uani 0.5 1 d D U P C 1
C261 C 0.66969(18) 0.3873(3) 0.6554(2) 0.0641(13) Uani 1 1 d D U . . .
H26E H 0.6669 0.3514 0.6879 0.077 Uiso 0.5 1 calc R U P D 1
H26F H 0.6901 0.3570 0.6313 0.077 Uiso 0.5 1 calc R U P D 1
H26C H 0.6915 0.3558 0.6338 0.077 Uiso 0.25 1 calc R U P E -1
H26D H 0.6656 0.3535 0.6885 0.077 Uiso 0.25 1 calc R U P E -1
H26A H 0.6714 0.3456 0.6853 0.077 Uiso 0.25 1 calc R U P F -2
H26B H 0.6848 0.3623 0.6242 0.077 Uiso 0.25 1 calc R U P F -2
C93 C 0.5701(5) 0.6511(10) 0.4156(7) 0.0579(19) Uani 0.5 1 d D U P B 1
H93A H 0.5441 0.6878 0.4203 0.087 Uiso 0.5 1 calc R U P B 1
H93B H 0.5638 0.6066 0.3887 0.087 Uiso 0.5 1 calc R U P B 1
H93C H 0.5948 0.6870 0.4039 0.087 Uiso 0.5 1 calc R U P B 1
C271 C 0.6253(4) 0.3923(13) 0.6284(8) 0.072(5) Uani 0.5 1 d D U P G 1
H27A H 0.6055 0.4265 0.6514 0.086 Uiso 0.5 1 calc R U P G 1
H27B H 0.6286 0.4247 0.5947 0.086 Uiso 0.5 1 calc R U P G 1
C83 C 0.6244(4) 0.5504(7) 0.4541(5) 0.0579(19) Uani 0.5 1 d D U P B 1
H83A H 0.6392 0.5756 0.4237 0.087 Uiso 0.5 1 d . U P H 1
H83B H 0.6154 0.4907 0.4461 0.087 Uiso 0.5 1 d . U P I 1
H83C H 0.6449 0.5494 0.4851 0.087 Uiso 0.5 1 d . U P J 1
C73 C 0.5479(4) 0.5505(7) 0.4880(5) 0.0579(19) Uani 0.5 1 d D U P B 1
H73A H 0.5591 0.5166 0.5182 0.087 Uiso 0.5 1 calc R U P B 1
H73B H 0.5388 0.5111 0.4593 0.087 Uiso 0.5 1 calc R U P B 1
H73C H 0.5227 0.5852 0.4993 0.087 Uiso 0.5 1 calc R U P B 1
C281 C 0.6033(5) 0.3080(10) 0.6161(8) 0.115(4) Uani 0.5 1 d D U P G 1
H28A H 0.5956 0.2795 0.6501 0.138 Uiso 0.5 1 calc R U P G 1
H28B H 0.6246 0.2700 0.5978 0.138 Uiso 0.5 1 calc R U P G 1
C72 C 0.9374(4) 0.4117(7) 0.6810(4) 0.0692(18) Uani 0.5 1 d D U P C 1
H72A H 0.9378 0.3747 0.6489 0.104 Uiso 0.5 1 d . U P K 1
H72B H 0.9100 0.4034 0.6998 0.104 Uiso 0.5 1 d . U P L 1
H72C H 0.9623 0.3952 0.7041 0.104 Uiso 0.5 1 d . U P M 1
C82 C 0.9291(4) 0.5565(9) 0.7141(4) 0.0692(18) Uani 0.5 1 d D U P C 1
H82A H 0.9504 0.5458 0.7427 0.104 Uiso 0.5 1 d . U P N 1
H82B H 0.8998 0.5365 0.7256 0.104 Uiso 0.5 1 d . U P O 1
H82C H 0.9279 0.6176 0.7054 0.104 Uiso 0.5 1 d . U P P 1
C92 C 0.9881(4) 0.5367(8) 0.6462(5) 0.0692(18) Uani 0.5 1 d D U P C 1
H92A H 0.9966 0.5881 0.6671 0.104 Uiso 0.5 1 d . U P Q 1
H92B H 0.9863 0.5529 0.6084 0.104 Uiso 0.5 1 d . U P R 1
H92C H 1.0099 0.4911 0.6511 0.104 Uiso 0.5 1 d . U P S 1
Cl1 Cl 1.01946(18) 1.0458(4) 0.6503(3) 0.1476(19) Uani 0.5 1 d D . P T 1
Cl2 Cl 1.0153(2) 1.2005(4) 0.7034(3) 0.164(2) Uani 0.5 1 d D . P T 1
Cl3 Cl 0.9676(3) 1.1734(4) 0.6084(3) 0.164(2) Uani 0.5 1 d . . P T 1
C18 C 1.0122(4) 1.1445(9) 0.6455(6) 0.081(3) Uani 0.5 1 d . U P T 1
H18 H 1.0379 1.1656 0.6245 0.097 Uiso 0.5 1 calc R U P T 1
C83D C 0.6365(5) 0.5757(9) 0.4519(6) 0.080(3) Uani 0.5 1 d D U P B -1
H83D H 0.6547 0.6271 0.4457 0.121 Uiso 0.5 1 calc R U P B -1
H83E H 0.6345 0.5414 0.4191 0.121 Uiso 0.5 1 calc R U P B -1
H83F H 0.6499 0.5405 0.4803 0.121 Uiso 0.5 1 calc R U P B -1
C63D C 0.5927(4) 0.6027(14) 0.4678(9) 0.0434(15) Uani 0.5 1 d . U P B -1
C93D C 0.5645(7) 0.6335(11) 0.4208(8) 0.080(3) Uani 0.5 1 d D U P B -1
H93D H 0.5356 0.6513 0.4337 0.121 Uiso 0.5 1 calc R U P B -1
H93E H 0.5610 0.5861 0.3951 0.121 Uiso 0.5 1 calc R U P B -1
H93F H 0.5789 0.6828 0.4036 0.121 Uiso 0.5 1 calc R U P B -1
C73D C 0.5663(5) 0.5247(8) 0.4921(5) 0.080(3) Uani 0.5 1 d D U P B -1
H73D H 0.5757 0.5154 0.5291 0.121 Uiso 0.5 1 calc R U P B -1
H73E H 0.5719 0.4721 0.4713 0.121 Uiso 0.5 1 calc R U P B -1
H73F H 0.5348 0.5380 0.4911 0.121 Uiso 0.5 1 calc R U P B -1
C62C C 0.9424(7) 0.5285(10) 0.6631(8) 0.060(3) Uani 0.5 1 d D U P C -1
C82C C 0.9406(6) 0.6047(11) 0.6979(7) 0.113(3) Uani 0.5 1 d D U P C -1
H82D H 0.9542 0.6537 0.6820 0.170 Uiso 0.5 1 d . U P U -1
H82E H 0.9555 0.5898 0.7322 0.170 Uiso 0.5 1 d . U P V -1
H82F H 0.9094 0.6172 0.7061 0.170 Uiso 0.5 1 d . U P W -1
C72C C 0.9322(5) 0.4560(11) 0.7032(7) 0.113(3) Uani 0.5 1 d D U P C -1
H72D H 0.9533 0.4579 0.7327 0.170 Uiso 0.5 1 d . U P X -1
H72E H 0.9351 0.3988 0.6850 0.170 Uiso 0.5 1 d . U P Y -1
H72F H 0.9025 0.4619 0.7163 0.170 Uiso 0.5 1 d . U P Z -1
C92C C 0.9854(5) 0.4928(12) 0.6454(7) 0.113(3) Uani 0.5 1 d D U P C -1
H92D H 0.9850 0.4297 0.6469 0.170 Uiso 0.5 1 d . U P A -1
H92E H 1.0091 0.5160 0.6673 0.170 Uiso 0.5 1 d . U P B -1
H92F H 0.9905 0.5105 0.6075 0.170 Uiso 0.5 1 d . U P C -1
C291 C 0.5624(5) 0.3149(9) 0.5821(8) 0.123(3) Uani 0.5 1 d D U P G 1
H29A H 0.5697 0.3457 0.5487 0.148 Uiso 0.5 1 calc R U P G 1
H29B H 0.5404 0.3504 0.6012 0.148 Uiso 0.5 1 calc R U P G 1
C301 C 0.5419(6) 0.2283(11) 0.5680(8) 0.133(3) Uani 0.5 1 d D U P G 1
H30A H 0.5420 0.1912 0.6002 0.160 Uiso 0.5 1 calc R U P G 1
H30B H 0.5109 0.2378 0.5573 0.160 Uiso 0.5 1 calc R U P G 1
H11 H 0.7612(11) 0.872(2) 0.6782(17) 0.050(13) Uiso 1 1 d D . . . .
Cl5 Cl 0.5131(6) 0.1843(11) 0.4687(9) 0.219(5) Uani 0.25 1 d D U P G -1
Cl4 Cl 0.5832(6) 0.2761(11) 0.4551(7) 0.219(5) Uani 0.25 1 d D U P G -1
Cl6 Cl 0.5750(7) 0.1569(14) 0.5420(7) 0.219(5) Uani 0.25 1 d D U P G -1
C25 C 0.5692(7) 0.1802(14) 0.4777(8) 0.079(7) Uani 0.25 1 d D U P G -1
H25 H 0.5822 0.1332 0.4553 0.095 Uiso 0.25 1 calc R U P G -1
C27A C 0.6273(6) 0.386(3) 0.6256(11) 0.074(2) Uani 0.25 1 d D U P G -1
H27C H 0.6242 0.3318 0.6044 0.088 Uiso 0.25 1 calc R U P G -1
H27D H 0.6245 0.4363 0.6015 0.088 Uiso 0.25 1 calc R U P G -1
C29A C 0.5602(8) 0.3255(17) 0.6751(10) 0.092(3) Uani 0.25 1 d D U P G -1
H29C H 0.5734 0.2691 0.6652 0.111 Uiso 0.25 1 calc R U P G -1
H29D H 0.5375 0.3385 0.6478 0.111 Uiso 0.25 1 calc R U P G -1
C28A C 0.5941(7) 0.3894(16) 0.6689(10) 0.083(3) Uani 0.25 1 d D U P G -1
H28C H 0.6107 0.3909 0.7029 0.100 Uiso 0.25 1 calc R U P G -1
H28D H 0.5791 0.4461 0.6655 0.100 Uiso 0.25 1 calc R U P G -1
C30A C 0.5365(8) 0.311(2) 0.7262(11) 0.099(4) Uani 0.25 1 d D U P G -1
H30C H 0.5448 0.2523 0.7384 0.118 Uiso 0.25 1 calc R U P G -1
H30D H 0.5496 0.3522 0.7522 0.118 Uiso 0.25 1 calc R U P G -1
C31A C 0.4889(8) 0.318(2) 0.7323(11) 0.102(4) Uani 0.25 1 d D U P G -1
H31A H 0.4755 0.2593 0.7302 0.122 Uiso 0.25 1 calc R U P G -1
H31B H 0.4762 0.3539 0.7035 0.122 Uiso 0.25 1 calc R U P G -1
C32A C 0.4794(12) 0.358(3) 0.7860(12) 0.103(5) Uani 0.25 1 d D U P G -1
H32A H 0.4483 0.3496 0.7946 0.155 Uiso 0.25 1 calc R U P G -1
H32B H 0.4858 0.4205 0.7846 0.155 Uiso 0.25 1 calc R U P G -1
H32C H 0.4978 0.3309 0.8134 0.155 Uiso 0.25 1 calc R U P G -1
C29B C 0.5467(7) 0.357(2) 0.6410(10) 0.096(4) Uani 0.25 1 d D U P G -2
H29E H 0.5296 0.3138 0.6202 0.116 Uiso 0.25 1 calc R U P G -2
H29F H 0.5448 0.4122 0.6211 0.116 Uiso 0.25 1 calc R U P G -2
C31B C 0.5142(12) 0.2878(19) 0.7194(12) 0.096(5) Uani 0.25 1 d D U P G -2
H31C H 0.5094 0.2423 0.6922 0.115 Uiso 0.25 1 calc R U P G -2
H31D H 0.5412 0.2722 0.7395 0.115 Uiso 0.25 1 calc R U P G -2
C27B C 0.6213(11) 0.409(2) 0.642(2) 0.094(5) Uani 0.25 1 d D U P G -2
H27E H 0.6095 0.4491 0.6690 0.113 Uiso 0.25 1 calc R U P G -2
H27F H 0.6200 0.4398 0.6069 0.113 Uiso 0.25 1 calc R U P G -2
C28B C 0.5928(7) 0.3294(18) 0.6387(13) 0.095(5) Uani 0.25 1 d D U P G -2
H28E H 0.5982 0.2978 0.6051 0.115 Uiso 0.25 1 calc R U P G -2
H28F H 0.5997 0.2903 0.6689 0.115 Uiso 0.25 1 calc R U P G -2
C30B C 0.5223(10) 0.3707(17) 0.6915(11) 0.096(4) Uani 0.25 1 d D U P G -2
H30E H 0.5395 0.4097 0.7151 0.116 Uiso 0.25 1 calc R U P G -2
H30F H 0.4938 0.3992 0.6835 0.116 Uiso 0.25 1 calc R U P G -2
C32B C 0.4775(11) 0.285(2) 0.7562(12) 0.093(6) Uani 0.25 1 d D U P G -2
H32D H 0.4804 0.2344 0.7794 0.140 Uiso 0.25 1 calc R U P G -2
H32E H 0.4499 0.2816 0.7360 0.140 Uiso 0.25 1 calc R U P G -2
H32F H 0.4776 0.3381 0.7780 0.140 Uiso 0.25 1 calc R U P G -2
C311 C 0.5648(7) 0.1805(15) 0.5239(9) 0.140(4) Uani 0.5 1 d D U P G 1
H31E H 0.5814 0.2209 0.5009 0.167 Uiso 0.5 1 calc R U P G 1
H31F H 0.5852 0.1361 0.5384 0.167 Uiso 0.5 1 calc R U P G 1
C321 C 0.5281(7) 0.1404(15) 0.4947(9) 0.146(4) Uani 0.5 1 d D U P G 1
H32G H 0.5399 0.0886 0.4766 0.218 Uiso 0.5 1 d . U P D 1
H32H H 0.5161 0.1806 0.4706 0.218 Uiso 0.5 1 d . U P E 1
H32I H 0.5068 0.1211 0.5215 0.218 Uiso 0.5 1 d . U P F 1

loop_
_atom_site_aniso_label
_atom_site_aniso_U_11
_atom_site_aniso_U_22
_atom_site_aniso_U_33
_atom_site_aniso_U_23
_atom_site_aniso_U_13
_atom_site_aniso_U_12
Au 0.05554(11) 0.02247(9) 0.03915(10) -0.00332(6) 0.00260(7) -0.00531(6)
Cl 0.0716(7) 0.0251(5) 0.0427(5) -0.0037(4) -0.0014(5) -0.0093(4)
P 0.0619(7) 0.0216(5) 0.0357(5) -0.0011(4) 0.0054(5) -0.0033(4)
O11 0.0441(15) 0.0248(13) 0.0365(14) 0.0020(10) -0.0013(11) -0.0041(11)
O13 0.0454(15) 0.0344(15) 0.0342(14) -0.0060(11) -0.0023(12) 0.0044(12)
O21 0.0484(18) 0.0301(15) 0.086(2) -0.0059(15) -0.0106(16) 0.0044(13)
O12 0.0527(18) 0.063(2) 0.0486(18) -0.0085(15) -0.0202(14) 0.0105(15)
N11 0.0413(19) 0.0229(16) 0.052(2) -0.0075(14) -0.0023(15) 0.0045(14)
C121 0.047(2) 0.0275(19) 0.0332(19) -0.0030(15) 0.0037(16) -0.0034(16)
C12 0.042(2) 0.0214(18) 0.045(2) -0.0046(15) -0.0017(17) 0.0052(15)
C71 0.046(2) 0.0271(19) 0.0328(19) -0.0024(15) 0.0051(16) 0.0003(16)
C51 0.044(2) 0.0254(18) 0.036(2) -0.0007(15) -0.0007(16) 0.0030(15)
C01 0.039(2) 0.0252(18) 0.0287(18) 0.0031(14) -0.0027(15) -0.0012(15)
C41 0.038(2) 0.0261(19) 0.044(2) -0.0005(15) -0.0041(17) 0.0025(15)
C03 0.0324(19) 0.0322(19) 0.0335(19) -0.0028(15) 0.0006(15) 0.0014(15)
C22 0.051(2) 0.034(2) 0.034(2) 0.0032(16) 0.0024(17) 0.0141(17)
C61 0.047(2) 0.028(2) 0.037(2) -0.0011(16) 0.0011(17) 0.0009(17)
C23 0.037(2) 0.029(2) 0.042(2) -0.0027(16) 0.0036(16) 0.0004(15)
CM12 0.046(2) 0.0229(19) 0.055(3) -0.0085(17) 0.0015(19) -0.0005(16)
C13 0.0287(18) 0.037(2) 0.036(2) -0.0002(16) 0.0017(15) 0.0026(15)
C81 0.045(2) 0.033(2) 0.053(3) -0.0072(18) 0.0036(19) -0.0017(17)
C53 0.0336(19) 0.038(2) 0.034(2) -0.0001(16) 0.0009(15) 0.0049(16)
C21 0.043(2) 0.0275(18) 0.0302(19) 0.0003(14) -0.0026(15) 0.0066(15)
C31 0.043(2) 0.0238(18) 0.036(2) -0.0017(15) -0.0058(16) -0.0004(15)
C43 0.041(2) 0.041(2) 0.034(2) -0.0019(16) -0.0044(16) 0.0025(17)
C11 0.039(2) 0.0289(19) 0.0265(17) 0.0042(14) -0.0028(15) 0.0037(15)
CM13 0.038(2) 0.035(2) 0.034(2) 0.0033(16) 0.0015(16) 0.0022(16)
CM23 0.056(3) 0.037(2) 0.034(2) -0.0034(17) -0.0017(18) 0.0086(18)
C52 0.048(2) 0.0291(19) 0.038(2) 0.0003(16) -0.0041(17) 0.0059(17)
C131 0.094(3) 0.0267(17) 0.0401(19) 0.0007(15) 0.0155(19) 0.0031(18)
C33 0.035(2) 0.043(2) 0.039(2) -0.0074(17) 0.0034(16) -0.0001(17)
C32 0.049(2) 0.051(3) 0.037(2) 0.0008(18) -0.0027(18) 0.018(2)
C241 0.065(2) 0.0286(17) 0.050(2) -0.0025(15) 0.0008(18) -0.0044(16)
C02 0.045(2) 0.0263(19) 0.039(2) -0.0027(15) -0.0089(17) 0.0060(16)
C42 0.039(2) 0.046(2) 0.041(2) -0.0018(18) -0.0022(17) 0.0089(18)
C251 0.056(3) 0.031(2) 0.041(2) 0.0077(17) 0.0017(19) -0.0020(18)
C91 0.048(3) 0.048(3) 0.065(3) -0.011(2) -0.002(2) -0.009(2)
C191 0.064(2) 0.0236(16) 0.0409(18) 0.0025(14) -0.0028(17) -0.0033(16)
C181 0.103(3) 0.0305(18) 0.047(2) 0.0030(16) 0.018(2) 0.0013(19)
C111 0.055(2) 0.0281(19) 0.036(2) -0.0005(16) 0.0060(18) -0.0046(17)
C231 0.066(2) 0.0362(19) 0.066(2) 0.0047(18) 0.008(2) -0.0058(18)
C101 0.057(3) 0.032(2) 0.055(3) -0.0075(19) 0.002(2) -0.0120(19)
C141 0.110(3) 0.0337(19) 0.045(2) 0.0016(17) 0.020(2) 0.011(2)
C221 0.069(2) 0.049(2) 0.070(2) 0.015(2) -0.008(2) -0.0137(19)
C201 0.079(2) 0.046(2) 0.045(2) 0.0025(17) -0.0084(19) -0.0133(19)
C103 0.067(3) 0.060(3) 0.050(3) -0.019(2) 0.006(2) 0.010(2)
C63 0.042(4) 0.044(2) 0.044(2) -0.0134(19) 0.000(3) 0.003(3)
C102 0.053(3) 0.076(4) 0.061(3) 0.015(3) -0.013(2) 0.017(3)
C171 0.117(3) 0.040(2) 0.049(2) 0.0087(17) 0.021(2) 0.003(2)
C151 0.120(3) 0.045(2) 0.048(2) -0.0008(18) 0.026(2) 0.015(2)
C211 0.081(3) 0.058(2) 0.059(2) 0.008(2) -0.018(2) -0.021(2)
C161 0.122(3) 0.048(2) 0.048(2) 0.0067(18) 0.026(2) 0.011(2)
C62 0.058(3) 0.080(7) 0.040(3) 0.006(5) -0.008(3) 0.035(5)
C261 0.082(3) 0.044(2) 0.066(3) 0.011(2) 0.004(2) -0.013(2)
C93 0.062(4) 0.046(4) 0.065(5) -0.013(3) -0.014(3) -0.006(3)
C271 0.069(7) 0.064(7) 0.082(8) 0.004(6) 0.002(6) -0.037(6)
C83 0.062(4) 0.046(4) 0.065(5) -0.013(3) -0.014(3) -0.006(3)
C73 0.062(4) 0.046(4) 0.065(5) -0.013(3) -0.014(3) -0.006(3)
C281 0.107(6) 0.104(6) 0.135(6) -0.019(5) 0.006(5) -0.017(5)
C72 0.067(3) 0.094(4) 0.047(3) -0.002(3) -0.020(3) 0.034(3)
C82 0.067(3) 0.094(4) 0.047(3) -0.002(3) -0.020(3) 0.034(3)
C92 0.067(3) 0.094(4) 0.047(3) -0.002(3) -0.020(3) 0.034(3)
Cl1 0.122(4) 0.138(4) 0.183(5) -0.003(4) -0.001(3) 0.022(3)
Cl2 0.189(6) 0.122(4) 0.182(6) -0.024(4) 0.021(5) -0.023(4)
Cl3 0.184(6) 0.142(5) 0.165(6) 0.016(4) 0.000(5) 0.042(4)
C18 0.053(5) 0.093(7) 0.097(7) -0.018(6) 0.027(5) -0.009(5)
C83D 0.121(8) 0.056(5) 0.064(5) -0.028(4) -0.011(5) -0.005(4)
C63D 0.042(4) 0.044(2) 0.044(2) -0.0134(19) 0.000(3) 0.003(3)
C93D 0.121(8) 0.056(5) 0.064(5) -0.028(4) -0.011(5) -0.005(4)
C73D 0.121(8) 0.056(5) 0.064(5) -0.028(4) -0.011(5) -0.005(4)
C62C 0.057(3) 0.079(6) 0.043(3) 0.003(5) -0.009(3) 0.033(5)
C82C 0.102(5) 0.131(6) 0.105(5) -0.001(4) -0.033(4) 0.024(4)
C72C 0.102(5) 0.131(6) 0.105(5) -0.001(4) -0.033(4) 0.024(4)
C92C 0.102(5) 0.131(6) 0.105(5) -0.001(4) -0.033(4) 0.024(4)
C291 0.114(5) 0.112(5) 0.143(6) -0.020(5) 0.006(5) -0.017(4)
C301 0.124(5) 0.123(5) 0.152(6) -0.025(5) 0.011(5) -0.016(5)
Cl5 0.233(7) 0.197(6) 0.227(7) 0.019(5) -0.008(5) 0.023(5)
Cl4 0.233(7) 0.197(6) 0.227(7) 0.019(5) -0.008(5) 0.023(5)
Cl6 0.233(7) 0.197(6) 0.227(7) 0.019(5) -0.008(5) 0.023(5)
C25 0.090(10) 0.070(10) 0.077(10) -0.005(8) -0.001(8) -0.016(8)
C27A 0.085(4) 0.060(4) 0.076(4) 0.002(4) 0.006(4) -0.013(4)
C29A 0.097(5) 0.087(5) 0.094(5) -0.004(4) 0.006(4) -0.007(4)
C28A 0.090(5) 0.074(4) 0.085(5) -0.004(4) 0.006(4) -0.010(4)
C30A 0.101(6) 0.095(6) 0.100(6) -0.005(5) 0.004(5) -0.005(5)
C31A 0.103(7) 0.099(7) 0.103(7) -0.004(6) 0.002(6) -0.003(6)
C32A 0.103(10) 0.102(10) 0.105(10) -0.009(9) -0.004(9) -0.004(9)
C29B 0.094(6) 0.097(6) 0.098(6) 0.009(5) 0.002(5) -0.008(5)
C31B 0.091(6) 0.098(6) 0.098(7) 0.010(5) 0.006(5) -0.004(5)
C27B 0.095(7) 0.092(7) 0.096(7) 0.008(6) 0.000(6) -0.010(6)
C28B 0.095(6) 0.094(6) 0.097(6) 0.008(5) 0.000(5) -0.011(5)
C30B 0.093(6) 0.098(6) 0.098(6) 0.009(5) 0.005(5) -0.006(5)
C32B 0.087(9) 0.098(9) 0.096(9) 0.018(8) 0.013(8) 0.002(8)
C311 0.132(6) 0.129(6) 0.158(7) -0.030(6) 0.018(6) -0.018(5)
C321 0.137(7) 0.136(7) 0.164(8) -0.026(7) 0.023(7) -0.015(6)

loop_
_atom_type_symbol
_atom_type_description
_atom_type_scat_dispersion_real
_atom_type_scat_dispersion_imag
_atom_type_scat_source
C C 0.0033 0.0016 'International Tables Vol C Tables 4.2.6.8 and 6.1.1.4'
H H 0.0000 0.0000 'International Tables Vol C Tables 4.2.6.8 and 6.1.1.4'
Au Au -2.0133 8.8022 'International Tables Vol C Tables 4.2.6.8 and 6.1.1.4'
Cl Cl 0.1484 0.1585 'International Tables Vol C Tables 4.2.6.8 and 6.1.1.4'
N N 0.0061 0.0033 'International Tables Vol C Tables 4.2.6.8 and 6.1.1.4'
O O 0.0106 0.0060 'International Tables Vol C Tables 4.2.6.8 and 6.1.1.4'
P P 0.1023 0.0942 'International Tables Vol C Tables 4.2.6.8 and 6.1.1.4'

loop_
_geom_angle_atom_site_label_1
_geom_angle_atom_site_label_2
_geom_angle_atom_site_label_3
_geom_angle
_geom_angle_site_symmetry_1
_geom_angle_site_symmetry_3
_geom_angle_publ_flag
P Au Cl 175.19(4) . . ?
C131 P Au 111.94(15) . . ?
C131 P C111 105.1(2) . . ?
C191 P Au 110.10(14) . . ?
C191 P C131 106.5(2) . . ?
C191 P C111 106.88(19) . . ?
C111 P Au 115.70(14) . . ?
C01 O11 C251 112.2(3) . . ?
C03 O13 C103 113.8(3) . . ?
C02 O12 C102 115.6(3) . . ?
C61 N11 C31 128.3(3) . . ?
C61 N11 H11 120(3) . . ?
C31 N11 H11 109(3) . . ?
C71 C121 H121 119.8 . . ?
C71 C121 C111 120.4(4) . . ?
C111 C121 H121 119.8 . . ?
C22 C12 CM12 118.9(4) . . ?
C02 C12 C22 118.6(4) . . ?
C02 C12 CM12 122.5(4) . . ?
C121 C71 C61 123.5(4) . . ?
C81 C71 C121 119.6(4) . . ?
C81 C71 C61 116.8(3) . . ?
C01 C51 CM12 117.5(3) . . ?
C41 C51 C01 119.4(3) . . ?
C41 C51 CM12 123.1(4) . . ?
O11 C01 C51 118.7(3) . . ?
O11 C01 C11 120.0(3) . . ?
C11 C01 C51 121.3(3) . . ?
C51 C41 H41 120.3 . . ?
C51 C41 C31 119.4(4) . . ?
C31 C41 H41 120.3 . . ?
O13 C03 C13 118.8(3) . . ?
O13 C03 C53 120.2(3) . . ?
C53 C03 C13 120.9(4) . . ?
C12 C22 H22 119.2 . . ?
C32 C22 C12 121.7(4) . . ?
C32 C22 H22 119.2 . . ?
O21 C61 N11 124.1(4) . . ?
O21 C61 C71 120.0(4) . . ?
N11 C61 C71 115.8(3) . . ?
C13 C23 H23 119.0 . . ?
C13 C23 C33 122.0(4) . . ?
C33 C23 H23 119.0 . . ?
C12 CM12 C51 115.5(3) . . ?
C12 CM12 HM1A 108.4 . . ?
C12 CM12 HM1B 108.4 . . ?
C51 CM12 HM1A 108.4 . . ?
C51 CM12 HM1B 108.4 . . ?
HM1A CM12 HM1B 107.5 . . ?
C03 C13 CM13 120.9(3) . . ?
C23 C13 C03 118.9(4) . . ?
C23 C13 CM13 120.0(3) . . ?
C71 C81 H81 120.0 . . ?
C71 C81 C91 120.1(4) . . ?
C91 C81 H81 120.0 . . ?
C03 C53 C43 118.1(4) . . ?
C03 C53 CM23 120.7(3) . 7_666 ?
C43 C53 CM23 121.1(3) . 7_666 ?
C31 C21 H21 119.3 . . ?
C31 C21 C11 121.5(3) . . ?
C11 C21 H21 119.3 . . ?
C41 C31 N11 123.5(4) . . ?
C21 C31 N11 116.3(3) . . ?
C21 C31 C41 120.2(3) . . ?
C53 C43 H43 118.6 . . ?
C33 C43 C53 122.8(4) . . ?
C33 C43 H43 118.6 . . ?
C01 C11 CM13 122.1(3) . . ?
C21 C11 C01 118.1(3) . . ?
C21 C11 CM13 119.6(3) . . ?
C13 CM13 HM1C 109.5 . . ?
C13 CM13 HM1D 109.5 . . ?
C11 CM13 C13 110.8(3) . . ?
C11 CM13 HM1C 109.5 . . ?
C11 CM13 HM1D 109.5 . . ?
HM1C CM13 HM1D 108.1 . . ?
C53 CM23 HM2A 109.2 7_666 . ?
C53 CM23 HM2B 109.2 7_666 . ?
HM2A CM23 HM2B 107.9 . . ?
C52 CM23 C53 112.1(3) . 7_666 ?
C52 CM23 HM2A 109.2 . . ?
C52 CM23 HM2B 109.2 . . ?
C02 C52 CM23 121.6(3) . . ?
C02 C52 C42 118.3(4) . . ?
C42 C52 CM23 120.1(4) . . ?
C181 C131 P 119.0(3) . . ?
C181 C131 C141 118.4(4) . . ?
C141 C131 P 122.4(3) . . ?
C23 C33 C63 121.8(9) . . ?
C23 C33 C63D 117.1(8) . . ?
C43 C33 C23 117.3(4) . . ?
C43 C33 C63 120.7(9) . . ?
C43 C33 C63D 124.9(9) . . ?
C63 C33 C63D 12.4(8) . . ?
C22 C32 C62 118.3(7) . . ?
C22 C32 C62C 121.5(7) . . ?
C42 C32 C22 118.0(4) . . ?
C42 C32 C62 123.3(7) . . ?
C42 C32 C62C 119.9(7) . . ?
C62C C32 C62 13.4(10) . . ?
C191 C241 H241 119.3 . . ?
C231 C241 H241 119.3 . . ?
C231 C241 C191 121.3(4) . . ?
O12 C02 C52 117.6(4) . . ?
C12 C02 O12 121.0(4) . . ?
C12 C02 C52 121.2(3) . . ?
C52 C42 H42 118.9 . . ?
C32 C42 C52 122.3(4) . . ?
C32 C42 H42 118.9 . . ?
O11 C251 H25A 110.0 . . ?
O11 C251 H25B 110.0 . . ?
O11 C251 C261 108.7(3) . . ?
H25A C251 H25B 108.3 . . ?
C261 C251 H25A 110.0 . . ?
C261 C251 H25B 110.0 . . ?
C81 C91 H91 119.6 . . ?
C101 C91 C81 120.9(4) . . ?
C101 C91 H91 119.6 . . ?
C241 C191 P 118.0(3) . . ?
C241 C191 C201 118.6(4) . . ?
C201 C191 P 123.4(4) . . ?
C131 C181 H181 119.6 . . ?
C171 C181 C131 120.7(4) . . ?
C171 C181 H181 119.6 . . ?
C121 C111 P 121.7(3) . . ?
C101 C111 P 118.8(3) . . ?
C101 C111 C121 119.3(4) . . ?
C241 C231 H231 120.6 . . ?
C221 C231 C241 118.7(5) . . ?
C221 C231 H231 120.6 . . ?
C91 C101 C111 119.6(4) . . ?
C91 C101 H101 120.2 . . ?
C111 C101 H101 120.2 . . ?
C131 C141 H141 119.6 . . ?
C151 C141 C131 120.7(4) . . ?
C151 C141 H141 119.6 . . ?
C231 C221 H221 119.5 . . ?
C211 C221 C231 121.0(5) . . ?
C211 C221 H221 119.5 . . ?
C191 C201 H201 120.1 . . ?
C211 C201 C191 119.8(5) . . ?
C211 C201 H201 120.1 . . ?
O13 C103 H10A 109.5 . . ?
O13 C103 H10B 109.5 . . ?
O13 C103 H10C 109.5 . . ?
H10A C103 H10B 109.5 . . ?
H10A C103 H10C 109.5 . . ?
H10B C103 H10C 109.5 . . ?
C33 C63 C93 111.8(15) . . ?
C33 C63 C83 107.3(10) . . ?
C33 C63 C83D 94.8(9) . . ?
C93 C63 C83 102.7(14) . . ?
C93 C63 C83D 97.1(13) . . ?
C83 C63 C83D 17.4(6) . . ?
C73 C63 C33 112.3(14) . . ?
C73 C63 C93 112.8(12) . . ?
C73 C63 C83 109.3(14) . . ?
C73 C63 C83D 126.2(14) . . ?
C73 C63 C73D 27.4(7) . . ?
C93D C63 C33 121.1(16) . . ?
C93D C63 C93 12.0(11) . . ?
C93D C63 C83 105.2(17) . . ?
C93D C63 C73 101.1(14) . . ?
C93D C63 C83D 102.9(15) . . ?
C93D C63 C73D 118.2(15) . . ?
C73D C63 C33 113.2(15) . . ?
C73D C63 C93 130.1(15) . . ?
C73D C63 C83 83.6(12) . . ?
C73D C63 C83D 99.7(12) . . ?
O12 C102 H10D 109.5 . . ?
O12 C102 H10E 109.5 . . ?
O12 C102 H10F 109.5 . . ?
H10D C102 H10E 109.5 . . ?
H10D C102 H10F 109.5 . . ?
H10E C102 H10F 109.5 . . ?
C181 C171 H171 119.8 . . ?
C161 C171 C181 120.3(4) . . ?
C161 C171 H171 119.9 . . ?
C141 C151 H151 120.2 . . ?
C141 C151 C161 119.6(5) . . ?
C161 C151 H151 120.2 . . ?
C221 C211 C201 120.6(5) . . ?
C221 C211 H211 119.7 . . ?
C201 C211 H211 119.7 . . ?
C171 C161 C151 120.3(5) . . ?
C171 C161 H161 119.9 . . ?
C151 C161 H161 119.9 . . ?
C32 C62 C82C 96.8(10) . . ?
C72 C62 C32 110.7(13) . . ?
C72 C62 C82 104.6(12) . . ?
C72 C62 C92 118.3(13) . . ?
C72 C62 C82C 135.1(14) . . ?
C82 C62 C32 106.8(11) . . ?
C82 C62 C92 108.5(13) . . ?
C82 C62 C82C 31.5(8) . . ?
C92 C62 C32 107.4(11) . . ?
C92 C62 C82C 83.8(11) . . ?
C72C C62 C32 121.8(16) . . ?
C72C C62 C72 36.7(9) . . ?
C72C C62 C82 67.9(12) . . ?
C72C C62 C92 129.8(18) . . ?
C72C C62 C82C 98.6(14) . . ?
C72C C62 C92C 114.6(17) . . ?
C92C C62 C32 113.0(13) . . ?
C92C C62 C72 93.5(13) . . ?
C92C C62 C82 126.4(17) . . ?
C92C C62 C92 26.0(9) . . ?
C92C C62 C82C 107.9(14) . . ?
C251 C261 H26E 108.4 . . ?
C251 C261 H26F 108.4 . . ?
C251 C261 H26C 107.4 . . ?
C251 C261 H26D 107.4 . . ?
C251 C261 H26A 110.8 . . ?
C251 C261 H26B 110.8 . . ?
C251 C261 C271 115.7(8) . . ?
C251 C261 C27B 104.5(13) . . ?
H26E C261 H26F 107.4 . . ?
H26E C261 H26C 103.9 . . ?
H26E C261 H26D 3.1 . . ?
H26F C261 H26C 4.5 . . ?
H26F C261 H26D 110.5 . . ?
H26C C261 H26D 106.9 . . ?
H26A C261 H26B 108.9 . . ?
C271 C261 H26E 108.4 . . ?
C271 C261 H26F 108.4 . . ?
C271 C261 H26C 112.4 . . ?
C271 C261 H26D 106.5 . . ?
C27A C261 C251 119.7(17) . . ?
C27A C261 H26E 109.0 . . ?
C27A C261 H26F 103.4 . . ?
C27A C261 H26C 107.4 . . ?
C27A C261 H26D 107.4 . . ?
C27A C261 C271 5(2) . . ?
C27B C261 H26A 110.8 . . ?
C27B C261 H26B 110.8 . . ?
C63 C93 H93A 109.5 . . ?
C63 C93 H93B 109.5 . . ?
C63 C93 H93C 109.5 . . ?
C63 C93 C63D 11.3(9) . . ?
H93A C93 H93B 109.5 . . ?
H93A C93 H93C 109.5 . . ?
H93B C93 H93C 109.5 . . ?
C63D C93 H93A 119.7 . . ?
C63D C93 H93B 107.9 . . ?
C63D C93 H93C 100.2 . . ?
C261 C271 H27A 108.2 . . ?
C261 C271 H27B 108.2 . . ?
H27A C271 H27B 107.3 . . ?
C281 C271 C261 116.5(14) . . ?
C281 C271 H27A 108.2 . . ?
C281 C271 H27B 108.2 . . ?
C28A C271 C261 106.5(16) . . ?
C28A C271 H27A 34.2 . . ?
C28A C271 H27B 135.5 . . ?
C28A C271 C281 79.4(14) . . ?
C63 C83 H83A 110.2(13) . . ?
C63 C83 H83B 109.8(12) . . ?
C63 C83 H83C 109.0(13) . . ?
H83A C83 H83B 110.2(12) . . ?
H83A C83 H83C 109.1(11) . . ?
H83B C83 H83C 108.5(12) . . ?
C83D C83 C63 100(3) . . ?
C83D C83 H83A 46(2) . . ?
C83D C83 H83B 148(3) . . ?
C83D C83 H83C 70(2) . . ?
C83D C83 C63D 95(3) . . ?
C63D C83 C63 5.9(15) . . ?
C63D C83 H83A 108.0(14) . . ?
C63D C83 H83B 115.6(13) . . ?
C63D C83 H83C 105.2(14) . . ?
C63 C73 H73A 109.5 . . ?
C63 C73 H73B 109.5 . . ?
C63 C73 H73C 109.5 . . ?
C63 C73 C63D 9.1(13) . . ?
H73A C73 H73B 109.5 . . ?
H73A C73 H73C 109.5 . . ?
H73B C73 H73C 109.5 . . ?
C63D C73 H73A 102.4 . . ?
C63D C73 H73B 107.7 . . ?
C63D C73 H73C 117.9 . . ?
C73D C73 C63 79(2) . . ?
C73D C73 H73A 45.9 . . ?
C73D C73 H73B 88.8 . . ?
C73D C73 H73C 154.5 . . ?
C73D C73 C63D 70.2(19) . . ?
C271 C281 H28A 108.5 . . ?
C271 C281 H28B 108.5 . . ?
C271 C281 C291 114.9(12) . . ?
C271 C281 C29A 91.4(13) . . ?
C271 C281 C28A 48.0(12) . . ?
H28A C281 H28B 107.5 . . ?
C291 C281 H28A 108.5 . . ?
C291 C281 H28B 108.5 . . ?
C291 C281 C29A 82.3(14) . . ?
C291 C281 C28A 103.2(14) . . ?
C27A C281 C271 4.7(18) . . ?
C27A C281 H28A 110.9 . . ?
C27A C281 H28B 103.8 . . ?
C27A C281 C291 117.0(19) . . ?
C27A C281 C29A 95.8(16) . . ?
C27A C281 C28A 52.4(12) . . ?
C29A C281 H28A 42.4 . . ?
C29A C281 H28B 149.2 . . ?
C28A C281 H28A 69.2 . . ?
C28A C281 H28B 147.2 . . ?
C28A C281 C29A 43.5(8) . . ?
C62 C72 H72A 109.2(11) . . ?
C62 C72 H72B 110.1(11) . . ?
C62 C72 H72C 109.4(13) . . ?
C62 C72 C62C 2.1(11) . . ?
H72A C72 H72B 109.6(11) . . ?
H72A C72 H72C 108.6(10) . . ?
H72B C72 H72C 109.8(10) . . ?
C62C C72 H72A 111.1(10) . . ?
C62C C72 H72B 108.5(10) . . ?
C62C C72 H72C 109.2(11) . . ?
C72C C72 C62 57.3(15) . . ?
C72C C72 H72A 162.0(16) . . ?
C72C C72 H72B 68.9(14) . . ?
C72C C72 H72C 88.2(14) . . ?
C72C C72 C62C 55.2(13) . . ?
C62 C82 H82A 109.5(12) . . ?
C62 C82 H82B 108.4(12) . . ?
C62 C82 H82C 109.6(11) . . ?
C62 C82 C72C 48.0(10) . . ?
H82A C82 H82B 108.9(12) . . ?
H82A C82 H82C 110.7(13) . . ?
H82B C82 H82C 109.7(10) . . ?
C62C C82 C62 13.7(11) . . ?
C62C C82 H82A 115.0(12) . . ?
C62C C82 H82B 115.9(14) . . ?
C62C C82 H82C 95.9(11) . . ?
C62C C82 C72C 61.7(8) . . ?
C82C C82 C62 87.8(15) . . ?
C82C C82 H82A 102.2(18) . . ?
C82C C82 H82B 136.9(17) . . ?
C82C C82 H82C 29.0(11) . . ?
C82C C82 C62C 74.5(13) . . ?
C82C C82 C72C 134.1(17) . . ?
C72C C82 H82A 85.5(10) . . ?
C72C C82 H82B 78.4(11) . . ?
C72C C82 H82C 157.0(12) . . ?
C62 C92 H92A 109.1(11) . . ?
C62 C92 H92B 109.0(11) . . ?
C62 C92 H92C 110.2(13) . . ?
H92A C92 H92B 109.0(12) . . ?
H92A C92 H92C 109.7(11) . . ?
H92B C92 H92C 109.9(11) . . ?
C62C C92 C62 13.6(10) . . ?
C62C C92 H92A 99.3(11) . . ?
C62C C92 H92B 104.8(13) . . ?
C62C C92 H92C 123.3(13) . . ?
C92C C92 C62 66(2) . . ?
C92C C92 H92A 148(3) . . ?
C92C C92 H92B 103(2) . . ?
C92C C92 H92C 50.9(17) . . ?
C92C C92 C62C 79(2) . . ?
Cl1 C18 Cl2 115.4(10) . . ?
Cl1 C18 Cl3 114.5(8) . . ?
Cl1 C18 H18 104.5 . . ?
Cl2 C18 Cl3 112.0(8) . . ?
Cl2 C18 H18 104.5 . . ?
Cl3 C18 H18 104.5 . . ?
C63 C83D H83D 110.3 . . ?
C63 C83D H83E 107.3 . . ?
C63 C83D H83F 110.8 . . ?
C83 C83D C63 62(3) . . ?
C83 C83D H83D 170.9 . . ?
C83 C83D H83E 69.9 . . ?
C83 C83D H83F 78.8 . . ?
C83 C83D C63D 63(3) . . ?
H83D C83D H83E 109.5 . . ?
H83D C83D H83F 109.5 . . ?
H83E C83D H83F 109.5 . . ?
C63D C83D C63 2.2(15) . . ?
C63D C83D H83D 109.5 . . ?
C63D C83D H83E 109.5 . . ?
C63D C83D H83F 109.5 . . ?
C33 C63D C93 105.6(13) . . ?
C33 C63D C73 100.6(11) . . ?
C33 C63D C73D 107.5(13) . . ?
C93 C63D C73 97.1(10) . . ?
C83 C63D C33 124.8(13) . . ?
C83 C63D C93 111.9(16) . . ?
C83 C63D C73 112.9(15) . . ?
C83 C63D C83D 21.8(7) . . ?
C83 C63D C93D 113.5(18) . . ?
C83 C63D C73D 90.7(14) . . ?
C83D C63D C33 109.3(11) . . ?
C83D C63D C93 106.7(16) . . ?
C83D C63D C73 134.4(16) . . ?
C83D C63D C93D 112.8(17) . . ?
C83D C63D C73D 111.2(15) . . ?
C93D C63D C33 111.4(14) . . ?
C93D C63D C93 11.7(10) . . ?
C93D C63D C73 85.9(11) . . ?
C93D C63D C73D 104.5(12) . . ?
C73D C63D C93 116.2(12) . . ?
C73D C63D C73 24.5(6) . . ?
C63 C93D C63D 11.8(11) . . ?
C63 C93D H93D 97.8 . . ?
C63 C93D H93E 113.3 . . ?
C63 C93D H93F 116.5 . . ?
C63D C93D H93D 109.5 . . ?
C63D C93D H93E 109.5 . . ?
C63D C93D H93F 109.5 . . ?
H93D C93D H93E 109.5 . . ?
H93D C93D H93F 109.5 . . ?
H93E C93D H93F 109.5 . . ?
C63 C73D C63D 12.0(10) . . ?
C63 C73D H73D 113.9 . . ?
C63 C73D H73E 116.3 . . ?
C63 C73D H73F 97.5 . . ?
C73 C73D C63 73.3(18) . . ?
C73 C73D C63D 85.3(19) . . ?
C73 C73D H73D 117.1 . . ?
C73 C73D H73E 122.5 . . ?
C73 C73D H73F 24.3 . . ?
C63D C73D H73D 109.5 . . ?
C63D C73D H73E 109.5 . . ?
C63D C73D H73F 109.5 . . ?
H73D C73D H73E 109.5 . . ?
H73D C73D H73F 109.5 . . ?
H73E C73D H73F 109.5 . . ?
C32 C62C C72 96.7(10) . . ?
C32 C62C C72C 109.4(13) . . ?
C82 C62C C32 117.1(13) . . ?
C82 C62C C72 92.9(11) . . ?
C82 C62C C92 121.1(17) . . ?
C82 C62C C82C 37.1(9) . . ?
C82 C62C C72C 64.3(11) . . ?
C82 C62C C92C 129.9(18) . . ?
C92 C62C C32 116.4(13) . . ?
C92 C62C C72 103.5(10) . . ?
C92 C62C C82C 98.4(15) . . ?
C92 C62C C72C 116.8(15) . . ?
C92 C62C C92C 26.7(9) . . ?
C82C C62C C32 113.8(13) . . ?
C82C C62C C72 128.8(14) . . ?
C82C C62C C72C 100.4(14) . . ?
C82C C62C C92C 120.9(17) . . ?
C72C C62C C72 28.6(7) . . ?
C92C C62C C32 112.8(13) . . ?
C92C C62C C72 77.8(11) . . ?
C92C C62C C72C 96.3(14) . . ?
C62 C82C H82D 119.0(16) . . ?
C62 C82C H82E 101.1(13) . . ?
C62 C82C H82F 107.5(14) . . ?
C82 C82C C62 60.7(12) . . ?
C82 C82C C62C 68.4(15) . . ?
C82 C82C H82D 176(2) . . ?
C82 C82C H82E 66.5(14) . . ?
C82 C82C H82F 72.4(16) . . ?
C62C C82C C62 8.3(12) . . ?
C62C C82C H82D 111.5(16) . . ?
C62C C82C H82E 108.1(15) . . ?
C62C C82C H82F 108.7(15) . . ?
H82D C82C H82E 110.5(16) . . ?
H82D C82C H82F 110.7(15) . . ?
H82E C82C H82F 107.2(18) . . ?
C62 C72C C82 64.1(10) . . ?
C62 C72C C62C 10.1(12) . . ?
C62 C72C H72D 113.7(17) . . ?
C62 C72C H72E 98.7(16) . . ?
C62 C72C H72F 115.8(16) . . ?
C72 C72C C62 86.0(17) . . ?
C72 C72C C82 150.1(19) . . ?
C72 C72C C62C 96.1(17) . . ?
C72 C72C H72D 112.0(18) . . ?
C72 C72C H72E 12.9(8) . . ?
C72 C72C H72F 117(2) . . ?
C82 C72C H72D 83.1(13) . . ?
C82 C72C H72E 162.6(16) . . ?
C82 C72C H72F 78.0(13) . . ?
C62C C72C C82 54.0(10) . . ?
C62C C72C H72D 109.9(16) . . ?
C62C C72C H72E 108.8(15) . . ?
C62C C72C H72F 110.4(14) . . ?
H72D C72C H72E 108.3(15) . . ?
H72D C72C H72F 110.5(17) . . ?
H72E C72C H72F 108.9(16) . . ?
C62 C92C C62C 14.3(10) . . ?
C62 C92C H92D 96.0(16) . . ?
C62 C92C H92E 116.4(16) . . ?
C62 C92C H92F 116.2(16) . . ?
C92 C92C C62 88(2) . . ?
C92 C92C C62C 74(2) . . ?
C92 C92C H92D 173(3) . . ?
C92 C92C H92E 62(2) . . ?
C92 C92C H92F 75(2) . . ?
C62C C92C H92D 110.3(16) . . ?
C62C C92C H92E 110.1(17) . . ?
C62C C92C H92F 109.0(15) . . ?
H92D C92C H92E 110.7(16) . . ?
H92D C92C H92F 108.2(17) . . ?
H92E C92C H92F 108.4(18) . . ?
C281 C291 H29A 108.8 . . ?
C281 C291 H29B 108.8 . . ?
C281 C291 C301 113.9(13) . . ?
H29A C291 H29B 107.7 . . ?
C301 C291 H29A 108.8 . . ?
C301 C291 H29B 108.8 . . ?
C291 C301 H30A 108.7 . . ?
C291 C301 H30B 108.7 . . ?
C291 C301 Cl6 115.7(16) . . ?
H30A C301 H30B 107.6 . . ?
Cl6 C301 H30A 86.7 . . ?
Cl6 C301 H30B 125.6 . . ?
C311 C301 C291 114.2(15) . . ?
C311 C301 H30A 108.7 . . ?
C311 C301 H30B 108.7 . . ?
C311 C301 Cl6 23.7(12) . . ?
C25 Cl5 C311 34.0(10) . . ?
C321 Cl5 C25 57.6(16) . . ?
C321 Cl5 C311 40.7(14) . . ?
C301 Cl6 C25 100.6(14) . . ?
C301 Cl6 C321 82.9(12) . . ?
C25 Cl6 C321 48.5(11) . . ?
C311 Cl6 C301 67(3) . . ?
C311 Cl6 C25 33(3) . . ?
C311 Cl6 C321 44(3) . . ?
Cl5 C25 H25 110.6 . . ?
Cl4 C25 Cl5 100.5(14) . . ?
Cl4 C25 Cl6 120.3(16) . . ?
Cl4 C25 H25 110.6 . . ?
Cl6 C25 Cl5 103.4(14) . . ?
Cl6 C25 H25 110.6 . . ?
C311 C25 Cl5 90.5(19) . . ?
C311 C25 Cl4 112(2) . . ?
C311 C25 Cl6 17.9(15) . . ?
C311 C25 H25 127.6 . . ?
C311 C25 C321 66.8(15) . . ?
C321 C25 Cl5 37.2(11) . . ?
C321 C25 Cl4 135.0(19) . . ?
C321 C25 Cl6 73.0(15) . . ?
C321 C25 H25 101.9 . . ?
C261 C27A H27C 111.2 . . ?
C261 C27A H27D 111.2 . . ?
C261 C27A C28A 102.9(18) . . ?
C281 C27A C261 123(3) . . ?
C281 C27A H27C 32.6 . . ?
C281 C27A H27D 121.5 . . ?
C281 C27A C28A 78.7(18) . . ?
H27C C27A H27D 109.1 . . ?
C28A C27A H27C 111.2 . . ?
C28A C27A H27D 111.2 . . ?
C281 C29A H29C 55.2 . . ?
C281 C29A H29D 88.4 . . ?
H29C C29A H29D 106.5 . . ?
C28A C29A C281 62.4(13) . . ?
C28A C29A H29C 106.5 . . ?
C28A C29A H29D 106.5 . . ?
C28A C29A C30A 123(2) . . ?
C30A C29A C281 160(2) . . ?
C30A C29A H29C 106.5 . . ?
C30A C29A H29D 106.5 . . ?
C271 C28A C281 52.5(11) . . ?
C271 C28A C27A 4(2) . . ?
C271 C28A C29A 126(2) . . ?
C271 C28A H28C 106.3 . . ?
C271 C28A H28D 103.0 . . ?
C281 C28A H28C 123.7 . . ?
C281 C28A H28D 127.7 . . ?
C27A C28A C281 48.9(16) . . ?
C27A C28A H28C 106.6 . . ?
C27A C28A H28D 106.6 . . ?
C29A C28A C281 74.1(15) . . ?
C29A C28A C27A 123(2) . . ?
C29A C28A H28C 106.6 . . ?
C29A C28A H28D 106.6 . . ?
H28C C28A H28D 106.5 . . ?
C29A C30A H30C 106.2 . . ?
C29A C30A H30D 106.2 . . ?
H30C C30A H30D 106.4 . . ?
C31A C30A C29A 125(3) . . ?
C31A C30A H30C 106.2 . . ?
C31A C30A H30D 106.2 . . ?
C30A C31A H31A 109.9 . . ?
C30A C31A H31B 109.9 . . ?
C30A C31A C32A 109(2) . . ?
H31A C31A H31B 108.3 . . ?
C32A C31A H31A 109.9 . . ?
C32A C31A H31B 109.9 . . ?
C31A C32A H32A 109.5 . . ?
C31A C32A H32B 109.5 . . ?
C31A C32A H32C 109.5 . . ?
H32A C32A H32B 109.5 . . ?
H32A C32A H32C 109.5 . . ?
H32B C32A H32C 109.5 . . ?
H29E C29B H29F 106.4 . . ?
C28B C29B H29E 106.3 . . ?
C28B C29B H29F 106.3 . . ?
C28B C29B C30B 118.8(18) . 2_656 ?
C28B C29B C30B 124(2) . . ?
C30B C29B H29E 105.3 2_656 . ?
C30B C29B H29E 106.3 . . ?
C30B C29B H29F 112.8 2_656 . ?
C30B C29B H29F 106.3 . . ?
C30B C29B C30B 6.8(13) . 2_656 ?
H31C C31B H31D 107.3 . . ?
C30B C31B H31C 108.0 . . ?
C30B C31B H31D 108.0 . . ?
C32B C31B H31C 108.0 . . ?
C32B C31B H31D 108.0 . . ?
C32B C31B C30B 117(3) . . ?
C261 C27B H27E 109.2 . . ?
C261 C27B H27F 109.2 . . ?
H27E C27B H27F 107.9 . . ?
C28B C27B C261 112(3) . . ?
C28B C27B H27E 109.2 . . ?
C28B C27B H27F 109.2 . . ?
C29B C28B C27B 108(2) . . ?
C29B C28B H28E 110.1 . . ?
C29B C28B H28F 110.1 . . ?
C27B C28B H28E 110.1 . . ?
C27B C28B H28F 110.1 . . ?
H28E C28B H28F 108.4 . . ?
C29B C30B H30E 109.3 . . ?
C29B C30B H30F 109.3 . . ?
C31B C30B C29B 112(2) . . ?
C31B C30B H30E 109.3 . . ?
C31B C30B H30F 109.3 . . ?
H30E C30B H30F 108.0 . . ?
C31B C32B H32D 109.5 . . ?
C31B C32B H32E 109.5 . . ?
C31B C32B H32F 109.5 . . ?
H32D C32B H32E 109.5 . . ?
H32D C32B H32F 109.5 . . ?
H32E C32B H32F 109.5 . . ?
C301 C311 Cl5 97.0(14) . . ?
C301 C311 H31E 111.3 . . ?
C301 C311 H31F 111.3 . . ?
Cl5 C311 H31E 88.8 . . ?
Cl5 C311 H31F 136.7 . . ?
Cl6 C311 C301 89(3) . . ?
Cl6 C311 Cl5 145(4) . . ?
Cl6 C311 C25 129(4) . . ?
Cl6 C311 H31E 120.9 . . ?
Cl6 C311 H31F 22.3 . . ?
Cl6 C311 C321 118(4) . . ?
C25 C311 C301 142(3) . . ?
C25 C311 Cl5 55.4(14) . . ?
C25 C311 H31E 50.3 . . ?
C25 C311 H31F 106.5 . . ?
C25 C311 C321 66.0(17) . . ?
H31E C311 H31F 109.2 . . ?
C321 C311 C301 102.5(16) . . ?
C321 C311 Cl5 27.7(12) . . ?
C321 C311 H31E 111.3 . . ?
C321 C311 H31F 111.3 . . ?
Cl5 C321 Cl6 130(2) . . ?
Cl5 C321 C25 85.2(19) . . ?
Cl5 C321 C311 112(2) . . ?
Cl5 C321 H32G 113(3) . . ?
Cl5 C321 H32H 3.0(10) . . ?
Cl5 C321 H32I 109(3) . . ?
Cl6 C321 H32G 97.1(17) . . ?
Cl6 C321 H32H 127.8(19) . . ?
Cl6 C321 H32I 96.5(17) . . ?
C25 C321 Cl6 58.5(11) . . ?
C25 C321 C311 47.2(13) . . ?
C25 C321 H32G 83.7(17) . . ?
C25 C321 H32H 82.2(17) . . ?
C25 C321 H32I 154(2) . . ?
C311 C321 Cl6 18.2(14) . . ?
C311 C321 H32G 107.0(19) . . ?
C311 C321 H32H 110(2) . . ?
C311 C321 H32I 107(2) . . ?
H32G C321 H32H 112(2) . . ?
H32G C321 H32I 108(2) . . ?
H32H C321 H32I 112(2) . . ?

loop_
_geom_bond_atom_site_label_1
_geom_bond_atom_site_label_2
_geom_bond_distance
_geom_bond_site_symmetry_2
_geom_bond_publ_flag
Au Cl 2.2832(10) . ?
Au P 2.2336(10) . ?
P C131 1.812(5) . ?
P C191 1.809(5) . ?
P C111 1.816(4) . ?
O11 C01 1.387(4) . ?
O11 C251 1.445(5) . ?
O13 C03 1.391(4) . ?
O13 C103 1.428(5) . ?
O21 C61 1.221(5) . ?
O12 C02 1.386(5) . ?
O12 C102 1.434(6) . ?
N11 C61 1.342(5) . ?
N11 C31 1.425(5) . ?
N11 H11 0.895(19) . ?
C121 H121 0.9500 . ?
C121 C71 1.387(5) . ?
C121 C111 1.402(5) . ?
C12 C22 1.399(5) . ?
C12 CM12 1.508(6) . ?
C12 C02 1.384(6) . ?
C71 C61 1.519(5) . ?
C71 C81 1.380(6) . ?
C51 C01 1.405(5) . ?
C51 C41 1.389(5) . ?
C51 CM12 1.525(5) . ?
C01 C11 1.394(5) . ?
C41 H41 0.9500 . ?
C41 C31 1.400(5) . ?
C03 C13 1.397(5) . ?
C03 C53 1.392(5) . ?
C22 H22 0.9500 . ?
C22 C32 1.386(6) . ?
C23 H23 0.9500 . ?
C23 C13 1.384(5) . ?
C23 C33 1.398(6) . ?
CM12 HM1A 0.9900 . ?
CM12 HM1B 0.9900 . ?
C13 CM13 1.522(5) . ?
C81 H81 0.9500 . ?
C81 C91 1.386(6) . ?
C53 C43 1.393(5) . ?
C53 CM23 1.522(5) 7_666 ?
C21 H21 0.9500 . ?
C21 C31 1.381(5) . ?
C21 C11 1.388(5) . ?
C43 H43 0.9500 . ?
C43 C33 1.383(6) . ?
C11 CM13 1.506(5) . ?
CM13 HM1C 0.9900 . ?
CM13 HM1D 0.9900 . ?
CM23 C53 1.522(5) 7_666 ?
CM23 HM2A 0.9900 . ?
CM23 HM2B 0.9900 . ?
CM23 C52 1.514(6) . ?
C52 C02 1.392(6) . ?
C52 C42 1.392(5) . ?
C131 C181 1.385(6) . ?
C131 C141 1.397(6) . ?
C33 C63 1.53(2) . ?
C33 C63D 1.54(2) . ?
C32 C42 1.378(6) . ?
C32 C62 1.59(2) . ?
C32 C62C 1.52(2) . ?
C241 H241 0.9500 . ?
C241 C191 1.390(6) . ?
C241 C231 1.380(7) . ?
C42 H42 0.9500 . ?
C251 H25A 0.9900 . ?
C251 H25B 0.9900 . ?
C251 C261 1.495(6) . ?
C91 H91 0.9500 . ?
C91 C101 1.380(7) . ?
C191 C201 1.394(6) . ?
C181 H181 0.9500 . ?
C181 C171 1.379(7) . ?
C111 C101 1.391(6) . ?
C231 H231 0.9500 . ?
C231 C221 1.379(7) . ?
C101 H101 0.9500 . ?
C141 H141 0.9500 . ?
C141 C151 1.381(7) . ?
C221 H221 0.9500 . ?
C221 C211 1.363(8) . ?
C201 H201 0.9500 . ?
C201 C211 1.380(7) . ?
C103 H10A 0.9800 . ?
C103 H10B 0.9800 . ?
C103 H10C 0.9800 . ?
C63 C93 1.54(3) . ?
C63 C83 1.602(19) . ?
C63 C73 1.44(2) . ?
C63 C83D 1.78(2) . ?
C63 C93D 1.38(3) . ?
C63 C73D 1.48(3) . ?
C102 H10D 0.9800 . ?
C102 H10E 0.9800 . ?
C102 H10F 0.9800 . ?
C171 H171 0.9500 . ?
C171 C161 1.369(7) . ?
C151 H151 0.9500 . ?
C151 C161 1.382(7) . ?
C211 H211 0.9500 . ?
C161 H161 0.9500 . ?
C62 C72 1.499(15) . ?
C62 C82 1.531(15) . ?
C62 C92 1.558(16) . ?
C62 C82C 1.75(2) . ?
C62 C72C 1.26(3) . ?
C62 C92C 1.42(3) . ?
C261 H26E 0.9900 . ?
C261 H26F 0.9900 . ?
C261 H26C 0.9900 . ?
C261 H26D 0.9900 . ?
C261 H26A 0.9900 . ?
C261 H26B 0.9900 . ?
C261 C271 1.509(12) . ?
C261 C27A 1.487(18) . ?
C261 C27B 1.55(4) . ?
C93 H93A 0.9800 . ?
C93 H93B 0.9800 . ?
C93 H93C 0.9800 . ?
C93 C63D 1.65(3) . ?
C271 H27A 0.9900 . ?
C271 H27B 0.9900 . ?
C271 C281 1.491(13) . ?
C271 C28A 1.40(3) . ?
C83 H83A 0.971(14) . ?
C83 H83B 0.980(11) . ?
C83 H83C 0.993(12) . ?
C83 C83D 0.542(16) . ?
C83 C63D 1.30(2) . ?
C73 H73A 0.9800 . ?
C73 H73B 0.9800 . ?
C73 H73C 0.9800 . ?
C73 C63D 1.67(2) . ?
C73 C73D 0.693(15) . ?
C281 H28A 0.9900 . ?
C281 H28B 0.9900 . ?
C281 C291 1.509(13) . ?
C281 C27A 1.42(4) . ?
C281 C29A 2.00(3) . ?
C281 C28A 1.85(3) . ?
C72 H72A 0.986(11) . ?
C72 H72B 0.972(12) . ?
C72 H72C 0.984(9) . ?
C72 C62C 1.86(2) . ?
C72 C72C 0.898(18) . ?
C82 H82A 0.977(10) . ?
C82 H82B 0.989(13) . ?
C82 H82C 0.968(13) . ?
C82 C62C 1.41(2) . ?
C82 C82C 0.92(2) . ?
C82 C72C 1.58(2) . ?
C92 H92A 0.984(13) . ?
C92 H92B 0.982(11) . ?
C92 H92C 0.973(11) . ?
C92 C62C 1.46(3) . ?
C92 C92C 0.68(2) . ?
Cl1 C18 1.541(15) . ?
Cl2 C18 1.693(14) . ?
Cl3 C18 1.698(15) . ?
C18 H18 1.0000 . ?
C83D H83D 0.9800 . ?
C83D H83E 0.9800 . ?
C83D H83F 0.9800 . ?
C83D C63D 1.45(2) . ?
C63D C93D 1.53(3) . ?
C63D C73D 1.57(3) . ?
C93D H93D 0.9800 . ?
C93D H93E 0.9800 . ?
C93D H93F 0.9800 . ?
C73D H73D 0.9800 . ?
C73D H73E 0.9800 . ?
C73D H73F 0.9800 . ?
C62C C82C 1.466(16) . ?
C62C C72C 1.539(16) . ?
C62C C92C 1.491(16) . ?
C82C H82D 0.95(2) . ?
C82C H82E 0.996(16) . ?
C82C H82F 0.993(17) . ?
C72C H72D 0.977(15) . ?
C72C H72E 0.997(19) . ?
C72C H72F 0.970(17) . ?
C92C H92D 0.973(19) . ?
C92C H92E 0.972(18) . ?
C92C H92F 1.002(19) . ?
C291 H29A 0.9900 . ?
C291 H29B 0.9900 . ?
C291 C301 1.515(12) . ?
C301 H30A 0.9900 . ?
C301 H30B 0.9900 . ?
C301 Cl6 1.63(3) . ?
C301 C311 1.506(17) . ?
Cl5 C25 1.721(17) . ?
Cl5 C311 2.09(3) . ?
Cl5 C321 1.04(3) . ?
Cl4 C25 1.642(16) . ?
Cl6 C25 1.661(17) . ?
Cl6 C311 0.66(3) . ?
Cl6 C321 1.86(3) . ?
C25 H25 1.0000 . ?
C25 C311 1.17(3) . ?
C25 C321 1.46(3) . ?
C27A H27C 0.9900 . ?
C27A H27D 0.9900 . ?
C27A C28A 1.493(19) . ?
C29A H29C 0.9900 . ?
C29A H29D 0.9900 . ?
C29A C28A 1.434(17) . ?
C29A C30A 1.494(14) . ?
C28A H28C 0.9900 . ?
C28A H28D 0.9900 . ?
C30A H30C 0.9900 . ?
C30A H30D 0.9900 . ?
C30A C31A 1.462(19) . ?
C31A H31A 0.9900 . ?
C31A H31B 0.9900 . ?
C31A C32A 1.515(19) . ?
C32A H32A 0.9800 . ?
C32A H32B 0.9800 . ?
C32A H32C 0.9800 . ?
C29B H29E 0.9900 . ?
C29B H29F 0.9900 . ?
C29B C28B 1.467(18) . ?
C29B C30B 4.72(4) 2_656 ?
C29B C30B 1.490(18) . ?
C31B H31C 0.9900 . ?
C31B H31D 0.9900 . ?
C31B C30B 1.479(19) . ?
C31B C32B 1.456(18) . ?
C27B H27E 0.9900 . ?
C27B H27F 0.9900 . ?
C27B C28B 1.508(19) . ?
C28B H28E 0.9900 . ?
C28B H28F 0.9900 . ?
C30B H30E 0.9900 . ?
C30B H30F 0.9900 . ?
C32B H32D 0.9800 . ?
C32B H32E 0.9800 . ?
C32B H32F 0.9800 . ?
C311 H31E 0.9900 . ?
C311 H31F 0.9900 . ?
C311 C321 1.467(17) . ?
C321 H32G 0.99(2) . ?
C321 H32H 0.94(3) . ?
C321 H32I 0.99(2) . ?

loop_
_geom_torsion_atom_site_label_1
_geom_torsion_atom_site_label_2
_geom_torsion_atom_site_label_3
_geom_torsion_atom_site_label_4
_geom_torsion
_geom_torsion_site_symmetry_1
_geom_torsion_site_symmetry_2
_geom_torsion_site_symmetry_3
_geom_torsion_site_symmetry_4
_geom_torsion_publ_flag
Au P C131 C181 -19.2(5) . . . . ?
Au P C131 C141 166.0(4) . . . . ?
Au P C191 C241 -29.7(4) . . . . ?
Au P C191 C201 148.8(3) . . . . ?
Au P C111 C121 148.2(3) . . . . ?
Au P C111 C101 -36.4(4) . . . . ?
P C131 C181 C171 -175.7(5) . . . . ?
P C131 C141 C151 173.9(5) . . . . ?
P C191 C201 C211 -177.2(4) . . . . ?
P C111 C101 C91 -175.5(4) . . . . ?
O11 C01 C11 C21 179.7(3) . . . . ?
O11 C01 C11 CM13 -3.8(5) . . . . ?
O11 C251 C261 C271 -57.7(10) . . . . ?
O11 C251 C261 C27A -53.9(13) . . . . ?
O11 C251 C261 C27B -70.7(19) . . . . ?
O13 C03 C13 C23 -175.8(3) . . . . ?
O13 C03 C13 CM13 -0.7(5) . . . . ?
O13 C03 C53 C43 176.4(3) . . . . ?
O13 C03 C53 CM23 -1.6(6) . . . 7_666 ?
C121 C71 C61 O21 166.8(4) . . . . ?
C121 C71 C61 N11 -11.2(6) . . . . ?
C121 C71 C81 C91 1.0(6) . . . . ?
C121 C111 C101 C91 0.0(6) . . . . ?
C12 C22 C32 C42 0.6(6) . . . . ?
C12 C22 C32 C62 -172.9(7) . . . . ?
C12 C22 C32 C62C 172.0(7) . . . . ?
C71 C121 C111 P 174.0(3) . . . . ?
C71 C121 C111 C101 -1.4(6) . . . . ?
C71 C81 C91 C101 -2.4(7) . . . . ?
C51 C01 C11 C21 -1.8(5) . . . . ?
C51 C01 C11 CM13 174.7(3) . . . . ?
C51 C41 C31 N11 -179.9(4) . . . . ?
C51 C41 C31 C21 -2.7(6) . . . . ?
C01 O11 C251 C261 -174.2(4) . . . . ?
C01 C51 C41 C31 -0.4(6) . . . . ?
C01 C51 CM12 C12 171.4(3) . . . . ?
C01 C11 CM13 C13 -91.6(4) . . . . ?
C41 C51 C01 O11 -178.8(3) . . . . ?
C41 C51 C01 C11 2.7(6) . . . . ?
C41 C51 CM12 C12 -7.2(6) . . . . ?
C03 C13 CM13 C11 -86.4(4) . . . . ?
C03 C53 C43 C33 -0.7(6) . . . . ?
C22 C12 CM12 C51 86.4(5) . . . . ?
C22 C12 C02 O12 174.3(3) . . . . ?
C22 C12 C02 C52 -0.1(5) . . . . ?
C22 C32 C42 C52 -0.1(6) . . . . ?
C22 C32 C62 C72 62.0(12) . . . . ?
C22 C32 C62 C82 -51.3(12) . . . . ?
C22 C32 C62 C92 -167.5(7) . . . . ?
C22 C32 C62 C82C -81.8(10) . . . . ?
C22 C32 C62 C72C 22.8(18) . . . . ?
C22 C32 C62 C92C 165.4(11) . . . . ?
C22 C32 C62C C72 72.1(9) . . . . ?
C22 C32 C62C C82 -24.7(16) . . . . ?
C22 C32 C62C C92 -179.1(9) . . . . ?
C22 C32 C62C C82C -65.7(15) . . . . ?
C22 C32 C62C C72C 45.7(13) . . . . ?
C22 C32 C62C C92C 151.7(11) . . . . ?
C61 N11 C31 C41 -19.6(6) . . . . ?
C61 N11 C31 C21 163.1(4) . . . . ?
C61 C71 C81 C91 177.0(4) . . . . ?
C23 C13 CM13 C11 88.7(4) . . . . ?
C23 C33 C63 C93 -173.9(9) . . . . ?
C23 C33 C63 C83 -62.0(14) . . . . ?
C23 C33 C63 C73 58.1(12) . . . . ?
C23 C33 C63 C83D -74.3(12) . . . . ?
C23 C33 C63 C93D 177.5(13) . . . . ?
C23 C33 C63 C73D 28.4(13) . . . . ?
C23 C33 C63D C93 176.8(8) . . . . ?
C23 C33 C63D C83 -51(2) . . . . ?
C23 C33 C63D C73 76.3(9) . . . . ?
C23 C33 C63D C83D -68.7(16) . . . . ?
C23 C33 C63D C93D 166.0(11) . . . . ?
C23 C33 C63D C73D 52.1(11) . . . . ?
CM12 C12 C22 C32 178.6(4) . . . . ?
CM12 C12 C02 O12 -4.7(5) . . . . ?
CM12 C12 C02 C52 -179.1(3) . . . . ?
CM12 C51 C01 O11 2.6(5) . . . . ?
CM12 C51 C01 C11 -175.9(3) . . . . ?
CM12 C51 C41 C31 178.1(4) . . . . ?
C13 C03 C53 C43 1.2(6) . . . . ?
C13 C03 C53 CM23 -176.9(4) . . . 7_666 ?
C13 C23 C33 C43 1.2(6) . . . . ?
C13 C23 C33 C63 -174.6(7) . . . . ?
C13 C23 C33 C63D 172.2(7) . . . . ?
C81 C71 C61 O21 -9.1(6) . . . . ?
C81 C71 C61 N11 172.9(4) . . . . ?
C81 C91 C101 C111 1.8(7) . . . . ?
C53 C03 C13 C23 -0.5(6) . . . . ?
C53 C03 C13 CM13 174.6(3) . . . . ?
C53 C43 C33 C23 -0.5(6) . . . . ?
C53 C43 C33 C63 175.3(7) . . . . ?
C53 C43 C33 C63D -170.8(7) . . . . ?
C53 CM23 C52 C02 78.4(5) 7_666 . . . ?
C53 CM23 C52 C42 -100.1(4) 7_666 . . . ?
C21 C11 CM13 C13 84.8(4) . . . . ?
C31 N11 C61 O21 -0.1(7) . . . . ?
C31 N11 C61 C71 177.8(4) . . . . ?
C31 C21 C11 C01 -1.4(5) . . . . ?
C31 C21 C11 CM13 -178.0(3) . . . . ?
C43 C33 C63 C93 10.5(13) . . . . ?
C43 C33 C63 C83 122.4(11) . . . . ?
C43 C33 C63 C73 -117.5(12) . . . . ?
C43 C33 C63 C83D 110.1(9) . . . . ?
C43 C33 C63 C93D 1.9(18) . . . . ?
C43 C33 C63 C73D -147.2(10) . . . . ?
C43 C33 C63D C93 -12.9(13) . . . . ?
C43 C33 C63D C83 118.8(18) . . . . ?
C43 C33 C63D C73 -113.4(10) . . . . ?
C43 C33 C63D C83D 101.5(14) . . . . ?
C43 C33 C63D C93D -23.7(15) . . . . ?
C43 C33 C63D C73D -137.6(10) . . . . ?
C11 C21 C31 N11 -178.9(3) . . . . ?
C11 C21 C31 C41 3.7(6) . . . . ?
CM23 C53 C43 C33 177.3(4) 7_666 . . . ?
CM23 C52 C02 O12 7.4(5) . . . . ?
CM23 C52 C02 C12 -178.0(4) . . . . ?
CM23 C52 C42 C32 178.2(4) . . . . ?
C131 P C191 C241 -151.3(3) . . . . ?
C131 P C191 C201 27.2(4) . . . . ?
C131 P C111 C121 -87.7(4) . . . . ?
C131 P C111 C101 87.6(4) . . . . ?
C131 C181 C171 C161 1.3(10) . . . . ?
C131 C141 C151 C161 2.1(10) . . . . ?
C33 C23 C13 C03 -0.7(6) . . . . ?
C33 C23 C13 CM13 -175.9(4) . . . . ?
C33 C63 C93 C63D 91(7) . . . . ?
C33 C63 C83 C83D -45(3) . . . . ?
C33 C63 C83 C63D -23(16) . . . . ?
C33 C63 C73 C63D -102(10) . . . . ?
C33 C63 C73 C73D -97.7(19) . . . . ?
C33 C63 C83D C83 137(3) . . . . ?
C33 C63 C83D C63D 19(40) . . . . ?
C33 C63 C93D C63D 97(8) . . . . ?
C33 C63 C73D C73 94.0(18) . . . . ?
C33 C63 C73D C63D -90(7) . . . . ?
C33 C63D C93D C63 -65(8) . . . . ?
C33 C63D C73D C63 73(7) . . . . ?
C33 C63D C73D C73 76.8(18) . . . . ?
C32 C62 C72 C62C -107(44) . . . . ?
C32 C62 C72 C72C -116.0(18) . . . . ?
C32 C62 C82 C62C -61(7) . . . . ?
C32 C62 C82 C82C -75.2(15) . . . . ?
C32 C62 C82 C72C 118.2(16) . . . . ?
C32 C62 C92 C62C 63(6) . . . . ?
C32 C62 C92 C92C -107(2) . . . . ?
C32 C62 C82C C82 111.3(15) . . . . ?
C32 C62 C82C C62C -46(10) . . . . ?
C32 C62 C72C C72 82.1(17) . . . . ?
C32 C62 C72C C82 -96.6(14) . . . . ?
C32 C62 C72C C62C -96(10) . . . . ?
C32 C62 C92C C92 83(2) . . . . ?
C32 C62 C92C C62C 73(6) . . . . ?
C32 C62C C82C C62 125(10) . . . . ?
C32 C62C C82C C82 104.0(16) . . . . ?
C32 C62C C72C C62 69(10) . . . . ?
C32 C62C C72C C72 67.2(17) . . . . ?
C32 C62C C72C C82 -111.5(13) . . . . ?
C32 C62C C92C C62 -86(7) . . . . ?
C32 C62C C92C C92 104(2) . . . . ?
C241 C191 C201 C211 1.3(7) . . . . ?
C241 C231 C221 C211 1.0(7) . . . . ?
C02 C12 C22 C32 -0.5(6) . . . . ?
C02 C12 CM12 C51 -94.5(4) . . . . ?
C02 C52 C42 C32 -0.4(6) . . . . ?
C42 C52 C02 O12 -174.1(4) . . . . ?
C42 C52 C02 C12 0.5(6) . . . . ?
C42 C32 C62 C72 -111.0(10) . . . . ?
C42 C32 C62 C82 135.7(9) . . . . ?
C42 C32 C62 C92 19.4(12) . . . . ?
C42 C32 C62 C82C 105.1(10) . . . . ?
C42 C32 C62 C72C -150.3(14) . . . . ?
C42 C32 C62 C92C -7.7(16) . . . . ?
C42 C32 C62C C72 -116.5(8) . . . . ?
C42 C32 C62C C82 146.7(11) . . . . ?
C42 C32 C62C C92 -7.8(15) . . . . ?
C42 C32 C62C C82C 105.6(13) . . . . ?
C42 C32 C62C C72C -143.0(10) . . . . ?
C42 C32 C62C C92C -37.0(15) . . . . ?
C251 O11 C01 C51 92.0(4) . . . . ?
C251 O11 C01 C11 -89.5(4) . . . . ?
C251 C261 C271 C281 -175.9(13) . . . . ?
C251 C261 C271 C28A -89.7(16) . . . . ?
C251 C261 C27A C281 -171.0(18) . . . . ?
C251 C261 C27A C28A -86(2) . . . . ?
C251 C261 C27B C28B -165(3) . . . . ?
C191 P C131 C181 101.2(5) . . . . ?
C191 P C131 C141 -73.6(5) . . . . ?
C191 P C111 C121 25.2(4) . . . . ?
C191 P C111 C101 -159.4(3) . . . . ?
C191 C241 C231 C221 0.7(7) . . . . ?
C191 C201 C211 C221 0.4(8) . . . . ?
C181 C131 C141 C151 -0.9(9) . . . . ?
C181 C171 C161 C151 -0.1(10) . . . . ?
C111 P C131 C181 -145.6(5) . . . . ?
C111 P C131 C141 39.6(5) . . . . ?
C111 P C191 C241 96.7(4) . . . . ?
C111 P C191 C201 -84.8(4) . . . . ?
C111 C121 C71 C61 -174.9(4) . . . . ?
C111 C121 C71 C81 0.9(6) . . . . ?
C231 C241 C191 P 176.8(3) . . . . ?
C231 C241 C191 C201 -1.8(6) . . . . ?
C231 C221 C211 C201 -1.5(8) . . . . ?
C141 C131 C181 C171 -0.7(9) . . . . ?
C141 C151 C161 C171 -1.6(10) . . . . ?
C103 O13 C03 C13 -98.5(4) . . . . ?
C103 O13 C03 C53 86.2(5) . . . . ?
C63 C33 C63D C93 61(7) . . . . ?
C63 C33 C63D C83 -167(9) . . . . ?
C63 C33 C63D C73 -39(7) . . . . ?
C63 C33 C63D C83D 176(9) . . . . ?
C63 C33 C63D C93D 51(7) . . . . ?
C63 C33 C63D C73D -63(7) . . . . ?
C63 C93 C63D C33 -73(7) . . . . ?
C63 C93 C63D C83 148(9) . . . . ?
C63 C93 C63D C73 30(7) . . . . ?
C63 C93 C63D C83D 170(9) . . . . ?
C63 C93 C63D C93D 48(10) . . . . ?
C63 C93 C63D C73D 46(7) . . . . ?
C63 C83 C83D C63D 2.2(17) . . . . ?
C63 C83 C63D C33 153(19) . . . . ?
C63 C83 C63D C93 -78(17) . . . . ?
C63 C83 C63D C73 30(16) . . . . ?
C63 C83 C63D C83D -158(17) . . . . ?
C63 C83 C63D C93D -65(17) . . . . ?
C63 C83 C63D C73D 41(17) . . . . ?
C63 C73 C63D C33 66(10) . . . . ?
C63 C73 C63D C93 -41(9) . . . . ?
C63 C73 C63D C83 -159(11) . . . . ?
C63 C73 C63D C83D -163(12) . . . . ?
C63 C73 C63D C93D -45(9) . . . . ?
C63 C73 C63D C73D 175(10) . . . . ?
C63 C73 C73D C63D -0.8(16) . . . . ?
C63 C83D C63D C33 -160(42) . . . . ?
C63 C83D C63D C93 -46(40) . . . . ?
C63 C83D C63D C83 61(41) . . . . ?
C63 C83D C63D C73 72(40) . . . . ?
C63 C83D C63D C93D -36(40) . . . . ?
C63 C83D C63D C73D 82(41) . . . . ?
C102 O12 C02 C12 83.4(5) . . . . ?
C102 O12 C02 C52 -102.1(4) . . . . ?
C62 C32 C42 C52 173.0(7) . . . . ?
C62 C32 C62C C72 -8(4) . . . . ?
C62 C32 C62C C82 -105(5) . . . . ?
C62 C32 C62C C92 101(5) . . . . ?
C62 C32 C62C C82C -146(6) . . . . ?
C62 C32 C62C C72C -34(4) . . . . ?
C62 C32 C62C C92C 72(5) . . . . ?
C62 C72 C62C C32 70(44) . . . . ?
C62 C72 C62C C82 -172(45) . . . . ?
C62 C72 C62C C92 -49(43) . . . . ?
C62 C72 C62C C82C -162(45) . . . . ?
C62 C72 C62C C72C -171(45) . . . . ?
C62 C72 C62C C92C -42(43) . . . . ?
C62 C72 C72C C82 2(3) . . . . ?
C62 C72 C72C C62C 0.4(18) . . . . ?
C62 C82 C62C C32 100(7) . . . . ?
C62 C82 C62C C72 1(6) . . . . ?
C62 C82 C62C C92 -107(7) . . . . ?
C62 C82 C62C C82C -165(7) . . . . ?
C62 C82 C62C C72C 1(6) . . . . ?
C62 C82 C62C C92C -75(7) . . . . ?
C62 C82 C82C C62C 3.4(17) . . . . ?
C62 C82 C72C C72 -3(3) . . . . ?
C62 C82 C72C C62C 0(2) . . . . ?
C62 C92 C62C C32 -98(7) . . . . ?
C62 C92 C62C C72 6(6) . . . . ?
C62 C92 C62C C82 108(7) . . . . ?
C62 C92 C62C C82C 140(7) . . . . ?
C62 C92 C62C C72C 34(6) . . . . ?
C62 C92 C62C C92C -10(7) . . . . ?
C62 C92 C92C C62C 2.4(18) . . . . ?
C261 C271 C281 C291 -171.3(16) . . . . ?
C261 C271 C281 C27A -54(20) . . . . ?
C261 C271 C281 C29A 106.5(16) . . . . ?
C261 C271 C281 C28A 103(2) . . . . ?
C261 C271 C28A C281 -114.7(15) . . . . ?
C261 C271 C28A C27A -89(16) . . . . ?
C261 C271 C28A C29A -120(3) . . . . ?
C261 C27A C28A C271 86(15) . . . . ?
C261 C27A C28A C281 -121(3) . . . . ?
C261 C27A C28A C29A -124(3) . . . . ?
C261 C27B C28B C29B 164(3) . . . . ?
C93 C63 C83 C83D 73(3) . . . . ?
C93 C63 C83 C63D 95(17) . . . . ?
C93 C63 C73 C63D 130(11) . . . . ?
C93 C63 C73 C73D 135(2) . . . . ?
C93 C63 C83D C83 -110(3) . . . . ?
C93 C63 C83D C63D 132(41) . . . . ?
C93 C63 C93D C63D 56(11) . . . . ?
C93 C63 C73D C73 -59(2) . . . . ?
C93 C63 C73D C63D 118(8) . . . . ?
C93 C63D C93D C63 -127(11) . . . . ?
C93 C63D C73D C63 -45(7) . . . . ?
C93 C63D C73D C73 -41(2) . . . . ?
C271 C261 C27A C281 -130(22) . . . . ?
C271 C261 C27A C28A -45(19) . . . . ?
C271 C281 C291 C301 177.3(17) . . . . ?
C271 C281 C27A C261 120(21) . . . . ?
C271 C281 C27A C28A 22(20) . . . . ?
C271 C281 C28A C27A -2(2) . . . . ?
C271 C281 C28A C29A 175(2) . . . . ?
C83 C63 C93 C63D -24(7) . . . . ?
C83 C63 C73 C63D 17(9) . . . . ?
C83 C63 C73 C73D 21(2) . . . . ?
C83 C63 C83D C63D -118(41) . . . . ?
C83 C63 C93D C63D -24(7) . . . . ?
C83 C63 C73D C73 -159.8(19) . . . . ?
C83 C63 C73D C63D 16(7) . . . . ?
C83 C83D C63D C33 139(3) . . . . ?
C83 C83D C63D C93 -107(3) . . . . ?
C83 C83D C63D C73 11(3) . . . . ?
C83 C83D C63D C93D -97(3) . . . . ?
C83 C83D C63D C73D 20(3) . . . . ?
C83 C63D C93D C63 148(9) . . . . ?
C83 C63D C73D C63 -160(8) . . . . ?
C83 C63D C73D C73 -156.2(19) . . . . ?
C73 C63 C93 C63D -142(9) . . . . ?
C73 C63 C83 C83D -167(3) . . . . ?
C73 C63 C83 C63D -145(18) . . . . ?
C73 C63 C83D C83 15(3) . . . . ?
C73 C63 C83D C63D -103(41) . . . . ?
C73 C63 C93D C63D -138(9) . . . . ?
C73 C63 C73D C63D 176(8) . . . . ?
C73 C63D C93D C63 35(7) . . . . ?
C73 C63D C73D C63 -4(8) . . . . ?
C281 C271 C28A C27A 26(15) . . . . ?
C281 C271 C28A C29A -6(3) . . . . ?
C281 C291 C301 Cl6 -52(2) . . . . ?
C281 C291 C301 C311 -78(2) . . . . ?
C281 C27A C28A C271 -153(16) . . . . ?
C281 C27A C28A C29A -3(3) . . . . ?
C281 C29A C28A C271 5(2) . . . . ?
C281 C29A C28A C27A 2(2) . . . . ?
C281 C29A C30A C31A -138(5) . . . . ?
C72 C62 C82 C62C -178(8) . . . . ?
C72 C62 C82 C82C 167.5(17) . . . . ?
C72 C62 C82 C72C 0.8(10) . . . . ?
C72 C62 C92 C62C -171(8) . . . . ?
C72 C62 C92 C92C 19(3) . . . . ?
C72 C62 C82C C82 -17(2) . . . . ?
C72 C62 C82C C62C -175(12) . . . . ?
C72 C62 C72C C82 -178.7(17) . . . . ?
C72 C62 C72C C62C -178(10) . . . . ?
C72 C62 C92C C92 -163(2) . . . . ?
C72 C62 C92C C62C -173(7) . . . . ?
C72 C62C C82C C62 4(8) . . . . ?
C72 C62C C82C C82 -17(2) . . . . ?
C72 C62C C72C C62 2(10) . . . . ?
C72 C62C C72C C82 -178.8(18) . . . . ?
C72 C62C C92C C62 6(6) . . . . ?
C72 C62C C92C C92 -164(2) . . . . ?
C82 C62 C72 C62C 7(43) . . . . ?
C82 C62 C72 C72C -1.3(16) . . . . ?
C82 C62 C92 C62C -52(6) . . . . ?
C82 C62 C92 C92C 138(3) . . . . ?
C82 C62 C82C C62C -157(10) . . . . ?
C82 C62 C72C C72 178.7(17) . . . . ?
C82 C62 C72C C62C 1(10) . . . . ?
C82 C62 C92C C92 -52(3) . . . . ?
C82 C62 C92C C62C -62(6) . . . . ?
C82 C62C C82C C62 21(10) . . . . ?
C82 C62C C72C C62 -179(100) . . . . ?
C82 C62C C72C C72 178.8(18) . . . . ?
C82 C62C C92C C62 89(7) . . . . ?
C82 C62C C92C C92 -81(3) . . . . ?
C92 C62 C72 C62C 128(45) . . . . ?
C92 C62 C72 C72C 120(2) . . . . ?
C92 C62 C82 C62C 54(6) . . . . ?
C92 C62 C82 C82C 40.3(17) . . . . ?
C92 C62 C82 C72C -126.3(18) . . . . ?
C92 C62 C82C C82 -141.9(17) . . . . ?
C92 C62 C82C C62C 61(9) . . . . ?
C92 C62 C72C C72 -85(2) . . . . ?
C92 C62 C72C C82 96.2(18) . . . . ?
C92 C62 C72C C62C 97(11) . . . . ?
C92 C62 C92C C62C -10(7) . . . . ?
C92 C62C C82C C62 -111(10) . . . . ?
C92 C62C C82C C82 -132.2(17) . . . . ?
C92 C62C C72C C62 -65(9) . . . . ?
C92 C62C C72C C72 -68(2) . . . . ?
C92 C62C C72C C82 113.6(19) . . . . ?
C92 C62C C92C C62 170(7) . . . . ?
C83D C63 C93 C63D -7(7) . . . . ?
C83D C63 C83 C63D 22(17) . . . . ?
C83D C63 C73 C63D 12(8) . . . . ?
C83D C63 C73 C73D 17(2) . . . . ?
C83D C63 C93D C63D -6(7) . . . . ?
C83D C63 C73D C73 -166.4(19) . . . . ?
C83D C63 C73D C63D 10(7) . . . . ?
C83D C83 C63D C33 -49(3) . . . . ?
C83D C83 C63D C93 80(3) . . . . ?
C83D C83 C63D C73 -172(3) . . . . ?
C83D C83 C63D C93D 93(3) . . . . ?
C83D C83 C63D C73D -161(3) . . . . ?
C83D C63D C93D C63 172(9) . . . . ?
C83D C63D C73D C63 -167(9) . . . . ?
C83D C63D C73D C73 -164(2) . . . . ?
C63D C33 C63 C93 -103(8) . . . . ?
C63D C33 C63 C83 9(6) . . . . ?
C63D C33 C63 C73 129(8) . . . . ?
C63D C33 C63 C83D -3(7) . . . . ?
C63D C33 C63 C93D -111(8) . . . . ?
C63D C33 C63 C73D 100(8) . . . . ?
C63D C83 C83D C63 -2.2(17) . . . . ?
C63D C73 C73D C63 0.8(16) . . . . ?
C93D C63 C93 C63D -127(11) . . . . ?
C93D C63 C83 C83D 85(3) . . . . ?
C93D C63 C83 C63D 107(18) . . . . ?
C93D C63 C73 C63D 127(11) . . . . ?
C93D C63 C73 C73D 132(2) . . . . ?
C93D C63 C83D C83 -100(3) . . . . ?
C93D C63 C83D C63D 142(42) . . . . ?
C93D C63 C73D C73 -56(2) . . . . ?
C93D C63 C73D C63D 120(8) . . . . ?
C93D C63D C73D C63 -45(7) . . . . ?
C93D C63D C73D C73 -42(2) . . . . ?
C73D C63 C93 C63D -117(8) . . . . ?
C73D C63 C83 C83D -158(3) . . . . ?
C73D C63 C83 C63D -136(18) . . . . ?
C73D C63 C73 C63D -5(10) . . . . ?
C73D C63 C83D C83 22(3) . . . . ?
C73D C63 C83D C63D -95(41) . . . . ?
C73D C63 C93D C63D -115(9) . . . . ?
C73D C73 C63D C33 -109.2(19) . . . . ?
C73D C73 C63D C93 143.4(19) . . . . ?
C73D C73 C63D C83 26(2) . . . . ?
C73D C73 C63D C83D 22(3) . . . . ?
C73D C73 C63D C93D 140(2) . . . . ?
C73D C63D C93D C63 51(7) . . . . ?
C62C C32 C42 C52 -171.7(7) . . . . ?
C62C C32 C62 C72 169(6) . . . . ?
C62C C32 C62 C82 56(4) . . . . ?
C62C C32 C62 C92 -60(5) . . . . ?
C62C C32 C62 C82C 26(4) . . . . ?
C62C C32 C62 C72C 130(6) . . . . ?
C62C C32 C62 C92C -87(5) . . . . ?
C62C C72 C72C C62 -0.4(18) . . . . ?
C62C C72 C72C C82 2(3) . . . . ?
C62C C82 C82C C62 -3.4(17) . . . . ?
C62C C82 C72C C62 0(2) . . . . ?
C62C C82 C72C C72 -2(4) . . . . ?
C62C C92 C92C C62 -2.4(18) . . . . ?
C82C C62 C72 C62C 17(42) . . . . ?
C82C C62 C72 C72C 8(2) . . . . ?
C82C C62 C82 C62C 14(7) . . . . ?
C82C C62 C82 C72C -166.6(18) . . . . ?
C82C C62 C92 C62C -32(6) . . . . ?
C82C C62 C92 C92C 158(2) . . . . ?
C82C C62 C72C C72 -174.3(16) . . . . ?
C82C C62 C72C C82 7.0(10) . . . . ?
C82C C62 C72C C62C 8(9) . . . . ?
C82C C62 C92C C92 -23(3) . . . . ?
C82C C62 C92C C62C -33(6) . . . . ?
C82C C82 C62C C32 -94.3(17) . . . . ?
C82C C82 C62C C72 166.6(16) . . . . ?
C82C C82 C62C C92 58.9(18) . . . . ?
C82C C82 C62C C72C 166.0(17) . . . . ?
C82C C82 C62C C92C 90(2) . . . . ?
C82C C82 C72C C62 -19(2) . . . . ?
C82C C82 C72C C72 -21(5) . . . . ?
C82C C82 C72C C62C -19(2) . . . . ?
C82C C62C C72C C62 -171(11) . . . . ?
C82C C62C C72C C72 -172.7(17) . . . . ?
C82C C62C C72C C82 8.5(11) . . . . ?
C82C C62C C92C C62 134(8) . . . . ?
C82C C62C C92C C92 -36(3) . . . . ?
C72C C62 C72 C62C 9(44) . . . . ?
C72C C62 C82 C62C -179(100) . . . . ?
C72C C62 C82 C82C 166.6(18) . . . . ?
C72C C62 C92 C62C -129(8) . . . . ?
C72C C62 C92 C92C 62(3) . . . . ?
C72C C62 C82C C82 -12.5(17) . . . . ?
C72C C62 C82C C62C -170(11) . . . . ?
C72C C62 C92C C92 -132(2) . . . . ?
C72C C62 C92C C62C -142(8) . . . . ?
C72C C72 C62C C32 -118.9(17) . . . . ?
C72C C72 C62C C82 -1.1(16) . . . . ?
C72C C72 C62C C92 122(2) . . . . ?
C72C C72 C62C C82C 9(2) . . . . ?
C72C C72 C62C C92C 129.2(19) . . . . ?
C72C C82 C62C C32 99.7(14) . . . . ?
C72C C82 C62C C72 0.6(9) . . . . ?
C72C C82 C62C C92 -107.1(17) . . . . ?
C72C C82 C62C C82C -166.0(17) . . . . ?
C72C C82 C62C C92C -75.9(18) . . . . ?
C72C C82 C82C C62 13.8(18) . . . . ?
C72C C82 C82C C62C 17(2) . . . . ?
C72C C62C C82C C62 8(9) . . . . ?
C72C C62C C82C C82 -12.8(15) . . . . ?
C72C C62C C92C C62 28(6) . . . . ?
C72C C62C C92C C92 -142(2) . . . . ?
C92C C62 C72 C62C 137(45) . . . . ?
C92C C62 C72 C72C 128(2) . . . . ?
C92C C62 C82 C62C 76(6) . . . . ?
C92C C62 C82 C82C 62(2) . . . . ?
C92C C62 C82 C72C -105(2) . . . . ?
C92C C62 C92 C62C 170(7) . . . . ?
C92C C62 C82C C82 -132(2) . . . . ?
C92C C62 C82C C62C 71(9) . . . . ?
C92C C62 C72C C72 -60(2) . . . . ?
C92C C62 C72C C82 121.3(19) . . . . ?
C92C C62 C72C C62C 122(11) . . . . ?
C92C C92 C62C C32 -89(2) . . . . ?
C92C C92 C62C C72 16(2) . . . . ?
C92C C92 C62C C82 118(2) . . . . ?
C92C C92 C62C C82C 149(2) . . . . ?
C92C C92 C62C C72C 43(3) . . . . ?
C92C C62C C82C C62 -96(11) . . . . ?
C92C C62C C82C C82 -117(2) . . . . ?
C92C C62C C72C C62 -47(9) . . . . ?
C92C C62C C72C C72 -49.7(18) . . . . ?
C92C C62C C72C C82 131.6(17) . . . . ?
C291 C281 C27A C261 -175.9(19) . . . . ?
C291 C281 C27A C28A 86(2) . . . . ?
C291 C281 C28A C271 -111.8(16) . . . . ?
C291 C281 C28A C27A -114(2) . . . . ?
C291 C281 C28A C29A 64(2) . . . . ?
C291 C301 Cl6 C25 -89.8(19) . . . . ?
C291 C301 Cl6 C311 -92(4) . . . . ?
C291 C301 Cl6 C321 -135.1(18) . . . . ?
C291 C301 C311 Cl5 -115.2(16) . . . . ?
C291 C301 C311 Cl6 99(4) . . . . ?
C291 C301 C311 C25 -76(4) . . . . ?
C291 C301 C311 C321 -142.8(19) . . . . ?
C301 Cl6 C25 Cl5 -48.8(18) . . . . ?
C301 Cl6 C25 Cl4 62(2) . . . . ?
C301 Cl6 C25 C311 -4(5) . . . . ?
C301 Cl6 C25 C321 -70.5(16) . . . . ?
C301 Cl6 C311 Cl5 -101(5) . . . . ?
C301 Cl6 C311 C25 176(5) . . . . ?
C301 Cl6 C311 C321 -104(3) . . . . ?
C301 Cl6 C321 Cl5 60(3) . . . . ?
C301 Cl6 C321 C25 111.0(17) . . . . ?
C301 Cl6 C321 C311 65(4) . . . . ?
C301 C311 C321 Cl5 81(3) . . . . ?
C301 C311 C321 Cl6 -96(4) . . . . ?
C301 C311 C321 C25 142(3) . . . . ?
Cl5 C25 C311 C301 -50(3) . . . . ?
Cl5 C25 C311 Cl6 136(5) . . . . ?
Cl5 C25 C311 C321 29.5(13) . . . . ?
Cl5 C25 C321 Cl6 -143(2) . . . . ?
Cl5 C25 C321 C311 -126(2) . . . . ?
Cl5 C311 C321 Cl6 -177(4) . . . . ?
Cl5 C311 C321 C25 61(2) . . . . ?
Cl4 C25 C311 C301 52(4) . . . . ?
Cl4 C25 C311 Cl5 101.6(19) . . . . ?
Cl4 C25 C311 Cl6 -122(5) . . . . ?
Cl4 C25 C311 C321 131(2) . . . . ?
Cl4 C25 C321 Cl5 27(3) . . . . ?
Cl4 C25 C321 Cl6 -116(3) . . . . ?
Cl4 C25 C321 C311 -98(3) . . . . ?
Cl6 C301 C311 Cl5 146(4) . . . . ?
Cl6 C301 C311 C25 -175(6) . . . . ?
Cl6 C301 C311 C321 118(5) . . . . ?
Cl6 C25 C311 C301 174(8) . . . . ?
Cl6 C25 C311 Cl5 -136(5) . . . . ?
Cl6 C25 C311 C321 -107(6) . . . . ?
Cl6 C25 C321 Cl5 143(2) . . . . ?
Cl6 C25 C321 C311 17.9(17) . . . . ?
Cl6 C311 C321 Cl5 177(4) . . . . ?
Cl6 C311 C321 C25 -123(4) . . . . ?
C25 Cl5 C321 Cl6 41(2) . . . . ?
C25 Cl5 C321 C311 39.9(16) . . . . ?
C25 Cl6 C311 C301 -176(5) . . . . ?
C25 Cl6 C311 Cl5 83(6) . . . . ?
C25 Cl6 C311 C321 80(4) . . . . ?
C25 Cl6 C321 Cl5 -50(3) . . . . ?
C25 Cl6 C321 C311 -46(4) . . . . ?
C25 C311 C321 Cl5 -61(2) . . . . ?
C25 C311 C321 Cl6 123(4) . . . . ?
C27A C261 C271 C281 44(20) . . . . ?
C27A C261 C271 C28A 130(22) . . . . ?
C27A C281 C291 C301 173(2) . . . . ?
C27A C281 C28A C271 2(2) . . . . ?
C27A C281 C28A C29A 178(3) . . . . ?
C29A C281 C291 C301 -94.7(17) . . . . ?
C29A C281 C27A C261 100(2) . . . . ?
C29A C281 C27A C28A 1.6(18) . . . . ?
C29A C281 C28A C271 -175(2) . . . . ?
C29A C281 C28A C27A -178(3) . . . . ?
C29A C30A C31A C32A -142(3) . . . . ?
C28A C271 C281 C291 85(2) . . . . ?
C28A C271 C281 C27A -157(21) . . . . ?
C28A C271 C281 C29A 3.2(16) . . . . ?
C28A C281 C291 C301 -133.1(16) . . . . ?
C28A C281 C27A C261 98(3) . . . . ?
C28A C29A C30A C31A 122(3) . . . . ?
C30A C29A C28A C271 162(3) . . . . ?
C30A C29A C28A C281 157(3) . . . . ?
C30A C29A C28A C27A 160(3) . . . . ?
C28B C29B C30B C31B -69(4) . . . . ?
C30B C29B C28B C27B -92(3) 2_656 . . . ?
C30B C29B C28B C27B -87(4) . . . . ?
C30B C29B C30B C31B -28(13) 2_656 . . . ?
C32B C31B C30B C29B -157(3) . . . . ?
C311 C301 Cl6 C25 2(3) . . . . ?
C311 C301 Cl6 C321 -43(3) . . . . ?
C311 Cl5 C25 Cl4 -112(2) . . . . ?
C311 Cl5 C25 Cl6 12.6(16) . . . . ?
C311 Cl5 C25 C321 48(2) . . . . ?
C311 Cl5 C321 Cl6 1.4(16) . . . . ?
C311 Cl5 C321 C25 -39.9(16) . . . . ?
C311 Cl6 C25 Cl5 -45(6) . . . . ?
C311 Cl6 C25 Cl4 66(6) . . . . ?
C311 Cl6 C25 C321 -67(5) . . . . ?
C311 Cl6 C321 Cl5 -4(5) . . . . ?
C311 Cl6 C321 C25 46(4) . . . . ?
C311 C25 C321 Cl5 126(2) . . . . ?
C311 C25 C321 Cl6 -17.9(17) . . . . ?
C321 Cl5 C25 Cl4 -161(2) . . . . ?
C321 Cl5 C25 Cl6 -36(2) . . . . ?
C321 Cl5 C25 C311 -48(2) . . . . ?
C321 Cl6 C25 Cl5 21.7(12) . . . . ?
C321 Cl6 C25 Cl4 133(2) . . . . ?
C321 Cl6 C25 C311 67(5) . . . . ?
C321 Cl6 C311 C301 104(3) . . . . ?
C321 Cl6 C311 Cl5 3(3) . . . . ?
C321 Cl6 C311 C25 -80(4) . . . . ?
C321 C25 C311 C301 -79(3) . . . . ?
C321 C25 C311 Cl5 -29.5(13) . . . . ?
C321 C25 C311 Cl6 107(6) . . . . ?
